data_7019743
loop_
_publ_author_name
'Assran, Awatef S.'
'Izarova, Natalya V.'
'Banerjee, Abhishek'
'Rabie, Usama M.'
'Abou-El-Wafa, Moustafa H M'
'Kortz, Ulrich'

_publ_section_title
;
 The antimony(iii)-bridged heteropolyanion sandwich dimers
 [Sb(III)(3)(A-\a-XW(9)O(34))(2)](11-) (X = Si(IV), Ge(IV)) and C-shaped
 double-sandwich [Sb(III)(6)O(2)(PW(6)O(26))(A-\a-PW(9)O(34))(2)](15-).
;
_journal_issue 33
_journal_name_full 'Dalton transactions (Cambridge, England : 2003)'
_journal_page_first 9914
_journal_page_last 9921
_journal_paper_doi 10.1039/c2dt30355h
_journal_volume 41
_journal_year 2012
_chemical_formula_sum 'H122 K14 Na O157 P3 Sb6 W24'
_chemical_formula_weight 8441.18
_chemical_name_systematic
; 
 ? 
;
_space_group_IT_number 2
_symmetry_cell_setting triclinic
_symmetry_space_group_name_Hall '-P 1'
_symmetry_space_group_name_H-M 'P -1'
_atom_sites_solution_primary direct
_atom_sites_solution_secondary difmap
_audit_creation_method SHELXL-97
_cell_angle_alpha 70.011(5)
_cell_angle_beta 85.556(5)
_cell_angle_gamma 78.178(5)
_cell_formula_units_Z 2
_cell_length_a 13.1494(15)
_cell_length_b 19.549(2)
_cell_length_c 27.753(3)
_cell_measurement_reflns_used 9889
_cell_measurement_temperature 173(2)
_cell_measurement_theta_max 26.41
_cell_measurement_theta_min 2.60
_cell_volume 6561.9(13)
_computing_cell_refinement 'Bruker SAINT'
_computing_data_collection 'Bruker APEX2'
_computing_data_reduction 'Bruker SAINT'
_computing_molecular_graphics 'Bruker SHELXTL'
_computing_publication_material 'Bruker SHELXTL'
_computing_structure_refinement 'SHELXL-97 (Sheldrick, 2008)'
_computing_structure_solution 'SHELXS-97 (Sheldrick, 2008)'
_diffrn_ambient_temperature 173(2)
_diffrn_measured_fraction_theta_full 0.995
_diffrn_measured_fraction_theta_max 0.995
_diffrn_measurement_device_type 'Bruker APEX-II CCD'
_diffrn_measurement_method '\f and \w scans'
_diffrn_radiation_monochromator graphite
_diffrn_radiation_source 'fine-focus sealed tube'
_diffrn_radiation_type MoK\a
_diffrn_radiation_wavelength 0.71073
_diffrn_reflns_av_R_equivalents 0.0551
_diffrn_reflns_av_sigmaI/netI 0.0628
_diffrn_reflns_limit_h_max 11
_diffrn_reflns_limit_h_min -15
_diffrn_reflns_limit_k_max 22
_diffrn_reflns_limit_k_min -23
_diffrn_reflns_limit_l_max 32
_diffrn_reflns_limit_l_min -33
_diffrn_reflns_number 72117
_diffrn_reflns_theta_full 25.35
_diffrn_reflns_theta_max 25.35
_diffrn_reflns_theta_min 3.15
_exptl_absorpt_coefficient_mu 22.779
_exptl_absorpt_correction_T_max 0.4552
_exptl_absorpt_correction_T_min 0.1102
_exptl_absorpt_correction_type multi-scan
_exptl_absorpt_process_details SADABS
_exptl_crystal_colour colourless
_exptl_crystal_density_diffrn 4.272
_exptl_crystal_density_method 'not measured'
_exptl_crystal_description needle
_exptl_crystal_F_000 7564
_exptl_crystal_size_max 0.56
_exptl_crystal_size_mid 0.10
_exptl_crystal_size_min 0.04
_refine_diff_density_max 3.609
_refine_diff_density_min -1.735
_refine_diff_density_rms 0.363
_refine_ls_extinction_method none
_refine_ls_goodness_of_fit_ref 1.034
_refine_ls_matrix_type full
_refine_ls_number_parameters 944
_refine_ls_number_reflns 23918
_refine_ls_number_restraints 6
_refine_ls_restrained_S_all 1.034
_refine_ls_R_factor_all 0.0746
_refine_ls_R_factor_gt 0.0499
_refine_ls_shift/su_max 0.001
_refine_ls_shift/su_mean 0.000
_refine_ls_structure_factor_coef Fsqd
_refine_ls_weighting_details 'calc w=1/[\s^2^(Fo^2^)+(0.0565P)^2^+160.0580P] where P=(Fo^2^+2Fc^2^)/3'
_refine_ls_weighting_scheme calc
_refine_ls_wR_factor_gt 0.1226
_refine_ls_wR_factor_ref 0.1354
_reflns_number_gt 17698
_reflns_number_total 23918
_reflns_threshold_expression >2sigma(I)
_cod_data_source_file c2dt30355h.txt
_cod_data_source_block Sb6P3W24
_cod_depositor_comments
;
The following automatic conversions were performed:

'_symmetry_cell_setting' value 'Triclinic' changed to 'triclinic'
according to /home/saulius/struct/CIF-dictionaries/cif_core.dic
dictionary named 'cif_core.dic' version 2.4.1 from 2010-06-29.

Automatic conversion script
Id: cif_fix_values 1891 2012-01-12 08:04:46Z andrius 
;
_cod_original_cell_volume 6561.7(13)
_cod_original_sg_symbol_H-M P-1
_cod_database_code 7019743

loop_
_symmetry_equiv_pos_as_xyz
'x, y, z'
'-x, -y, -z'

loop_
_atom_site_label
_atom_site_type_symbol
_atom_site_fract_x
_atom_site_fract_y
_atom_site_fract_z
_atom_site_U_iso_or_equiv
_atom_site_adp_type
_atom_site_occupancy
_atom_site_symmetry_multiplicity
_atom_site_calc_flag
_atom_site_refinement_flags
W1 W 0.34024(6) -0.46042(4) 0.75823(3) 0.03458(18) Uani 1 1 d .
W2 W 0.10122(6) -0.45227(4) 0.81715(3) 0.03469(18) Uani 1 1 d .
W3 W 0.32133(6) -0.51895(4) 0.88890(3) 0.03427(18) Uani 1 1 d .
W4 W 0.28227(6) -0.25354(4) 0.68460(3) 0.03459(18) Uani 1 1 d .
W5 W 0.04114(6) -0.25424(5) 0.73535(3) 0.03419(18) Uani 1 1 d .
W6 W 0.00985(6) -0.30206(4) 0.87667(3) 0.03379(18) Uani 1 1 d .
W7 W 0.21358(6) -0.38490(4) 0.95510(3) 0.03332(18) Uani 1 1 d .
W8 W 0.47766(6) -0.37888(4) 0.89614(3) 0.03391(18) Uani 1 1 d .
W9 W 0.51413(6) -0.33958(4) 0.76858(3) 0.03362(18) Uani 1 1 d .
W10 W -0.00926(6) 0.02991(5) 0.79013(3) 0.03264(18) Uani 1 1 d .
W11 W 0.07659(6) -0.03328(4) 0.92563(3) 0.03099(17) Uani 1 1 d .
W12 W 0.33529(6) -0.08676(4) 0.94637(3) 0.03152(17) Uani 1 1 d .
W13 W 0.51907(6) -0.04579(4) 0.83427(3) 0.03098(17) Uani 1 1 d .
W14 W 0.35575(6) 0.10841(4) 0.87194(3) 0.03146(17) Uani 1 1 d .
W15 W 0.10164(6) 0.15675(4) 0.83792(3) 0.03280(18) Uani 1 1 d .
W16 W 0.38815(6) 0.05780(4) 0.56290(3) 0.03138(17) Uani 1 1 d .
W17 W 0.58733(6) 0.10804(4) 0.60251(3) 0.03126(17) Uani 1 1 d .
W18 W 0.52687(6) 0.25990(4) 0.65780(3) 0.03379(18) Uani 1 1 d .
W19 W 0.29074(6) 0.37092(4) 0.64384(3) 0.03473(18) Uani 1 1 d .
W20 W 0.07455(6) 0.30980(5) 0.60070(3) 0.03521(18) Uani 1 1 d .
W21 W 0.12410(6) 0.17554(5) 0.54680(3) 0.03338(18) Uani 1 1 d .
W22 W 0.27452(6) 0.39889(4) 0.50582(3) 0.03515(18) Uani 1 1 d .
W23 W 0.52496(6) 0.30222(4) 0.51451(3) 0.03355(18) Uani 1 1 d .
W24 W 0.33720(6) 0.25070(4) 0.46328(3) 0.03405(18) Uani 1 1 d .
Sb1 Sb 0.14658(10) -0.10608(7) 0.74471(5) 0.0358(3) Uani 1 1 d .
Sb2 Sb 0.19845(10) -0.19237(7) 0.90194(5) 0.0337(3) Uani 1 1 d .
Sb3 Sb 0.43427(10) -0.16960(7) 0.79136(5) 0.0317(3) Uani 1 1 d .
Sb4 Sb 0.13867(10) 0.08488(7) 0.68011(5) 0.0326(3) Uani 1 1 d .
Sb5 Sb 0.43536(10) 0.01070(7) 0.70530(5) 0.0324(3) Uani 1 1 d .
Sb6 Sb 0.29927(10) 0.19858(7) 0.74295(5) 0.0345(3) Uani 1 1 d .
P1 P 0.2573(4) -0.3280(3) 0.81899(18) 0.0302(10) Uani 1 1 d .
P2 P 0.2503(4) -0.0014(3) 0.82106(17) 0.0278(10) Uani 1 1 d .
P3 P 0.3338(4) 0.2192(3) 0.59607(18) 0.0299(10) Uani 1 1 d .
O0S1 O 0.0111(10) -0.0576(7) 0.7754(5) 0.034(3) Uiso 1 1 d .
O1T O 0.3969(11) -0.5131(8) 0.7211(5) 0.044(3) Uiso 1 1 d .
O2T O 0.0043(11) -0.4964(8) 0.8123(5) 0.043(3) Uiso 1 1 d .
O3T O 0.3588(11) -0.6049(8) 0.9341(5) 0.043(3) Uiso 1 1 d .
O0S4 O 0.0070(10) 0.0884(7) 0.7184(5) 0.035(3) Uiso 1 1 d .
O4T O 0.3170(11) -0.2473(8) 0.6220(5) 0.046(4) Uiso 1 1 d .
O5T O -0.0762(11) -0.2380(8) 0.7043(6) 0.048(4) Uiso 1 1 d .
O6T O -0.1184(10) -0.3016(7) 0.8929(5) 0.040(3) Uiso 1 1 d .
O7T O 0.2208(10) -0.4330(8) 1.0212(5) 0.041(3) Uiso 1 1 d .
O8T O 0.5687(11) -0.4295(8) 0.9439(5) 0.044(3) Uiso 1 1 d .
O8 O 0.4874(10) -0.2859(8) 0.8840(5) 0.040(3) Uiso 1 1 d .
O9 O 0.6258(10) -0.3580(8) 0.7345(5) 0.041(3) Uiso 1 1 d .
O10T O -0.1427(10) 0.0505(8) 0.7928(5) 0.041(3) Uiso 1 1 d .
O11T O -0.0258(10) -0.0304(7) 0.9657(5) 0.040(3) Uiso 1 1 d .
O011 O 0.0118(9) -0.0188(7) 0.8620(5) 0.030(3) Uiso 1 1 d .
O1P1 O 0.2555(9) -0.4087(7) 0.8200(5) 0.033(3) Uiso 1 1 d .
O1P2 O 0.1671(9) 0.0041(7) 0.7839(5) 0.031(3) Uiso 1 1 d .
O1S2 O 0.0936(9) -0.1376(7) 0.9364(5) 0.030(3) Uiso 1 1 d .
O12 O 0.2041(10) -0.4830(7) 0.7683(5) 0.038(3) Uiso 1 1 d .
O12T O 0.3977(10) -0.1146(7) 1.0049(5) 0.038(3) Uiso 1 1 d .
O1P3 O 0.4005(9) 0.1426(7) 0.6042(5) 0.029(3) Uiso 1 1 d .
O13 O 0.3698(10) -0.5368(7) 0.8277(5) 0.035(3) Uiso 1 1 d .
O13T O 0.6420(10) -0.0557(8) 0.8564(5) 0.041(3) Uiso 1 1 d .
O14S O 0.1352(10) -0.0176(7) 0.6838(5) 0.039(3) Uiso 1 1 d .
O14T O 0.4226(10) 0.1388(7) 0.9092(5) 0.036(3) Uiso 1 1 d .
O1S4 O 0.0736(10) 0.1223(7) 0.6122(5) 0.035(3) Uiso 1 1 d .
O14 O 0.2970(10) -0.3677(8) 0.7104(5) 0.041(3) Uiso 1 1 d .
O015 O 0.0271(9) 0.1156(7) 0.8046(5) 0.031(3) Uiso 1 1 d .
O15T O 0.0078(10) 0.2193(8) 0.8542(5) 0.042(3) Uiso 1 1 d .
O16T O 0.3950(10) -0.0022(7) 0.5287(5) 0.039(3) Uiso 1 1 d .
O17T O 0.7161(10) 0.0772(8) 0.5967(5) 0.041(3) Uiso 1 1 d .
O18T O 0.6407(11) 0.2790(8) 0.6718(5) 0.046(3) Uiso 1 1 d .
O19 O 0.4564(10) -0.4229(7) 0.7714(5) 0.034(3) Uiso 1 1 d .
O19T O 0.2503(11) 0.4550(8) 0.6527(5) 0.045(3) Uiso 1 1 d .
O20 O 0.0458(10) 0.2406(8) 0.6565(5) 0.041(3) Uiso 1 1 d .
O20T O -0.0342(11) 0.3792(8) 0.5895(6) 0.049(4) Uiso 1 1 d .
O2P1 O 0.2120(9) -0.2732(7) 0.7678(5) 0.031(3) Uiso 1 1 d .
O021 O 0.0422(10) 0.2634(7) 0.5537(5) 0.036(3) Uiso 1 1 d .
O21T O 0.0469(10) 0.1527(8) 0.5096(5) 0.042(3) Uiso 1 1 d .
O2P2 O 0.2258(9) -0.0505(7) 0.8764(4) 0.029(3) Uiso 1 1 d .
O2S2 O 0.3047(10) -0.1769(7) 0.9480(5) 0.035(3) Uiso 1 1 d .
O022 O 0.1568(10) 0.3666(7) 0.5357(5) 0.039(3) Uiso 1 1 d .
O22T O 0.2290(11) 0.4913(8) 0.4718(5) 0.045(3) Uiso 1 1 d .
O23 O 0.1839(9) -0.5267(7) 0.8695(5) 0.033(3) Uiso 1 1 d .
O23T O 0.6348(10) 0.3322(7) 0.4843(5) 0.040(3) Uiso 1 1 d .
O2P3 O 0.3624(9) 0.2504(7) 0.6355(5) 0.033(3) Uiso 1 1 d .
O24T O 0.3258(10) 0.2515(7) 0.4012(5) 0.038(3) Uiso 1 1 d .
O25 O 0.0687(10) -0.3612(7) 0.7600(5) 0.034(3) Uiso 1 1 d .
O26 O 0.0444(9) -0.3999(7) 0.8587(5) 0.033(3) Uiso 1 1 d .
O3P1 O 0.1904(9) -0.3144(7) 0.8645(5) 0.032(3) Uiso 1 1 d .
O3P2 O 0.3581(9) -0.0347(7) 0.8044(5) 0.031(3) Uiso 1 1 d .
O3S3 O 0.5326(9) -0.1404(7) 0.8272(5) 0.031(3) Uiso 1 1 d .
O3P3 O 0.2188(10) 0.2161(7) 0.5998(5) 0.037(3) Uiso 1 1 d .
O3S5 O 0.5329(9) 0.0031(7) 0.7647(4) 0.029(3) Uiso 1 1 d .
O35S O 0.4701(9) -0.0967(7) 0.7250(5) 0.033(3) Uiso 1 1 d .
O37 O 0.2380(10) -0.4672(7) 0.9305(5) 0.035(3) Uiso 1 1 d .
O38 O 0.4251(10) -0.4715(7) 0.8914(5) 0.037(3) Uiso 1 1 d .
O4P1 O 0.3716(9) -0.3224(7) 0.8235(5) 0.030(3) Uiso 1 1 d .
O4S1 O 0.2601(10) -0.1618(8) 0.6846(5) 0.040(3) Uiso 1 1 d .
O4P2 O 0.2483(9) 0.0770(7) 0.8221(5) 0.031(3) Uiso 1 1 d .
O4P3 O 0.3580(10) 0.2705(7) 0.5413(5) 0.036(3) Uiso 1 1 d .
O45 O 0.1380(10) -0.2568(7) 0.6800(5) 0.035(3) Uiso 1 1 d .
O4S6 O 0.3607(9) 0.1875(7) 0.8080(5) 0.031(3) Uiso 1 1 d .
O49 O 0.4154(10) -0.2819(7) 0.7162(5) 0.035(3) Uiso 1 1 d .
O5S1 O 0.0507(9) -0.1538(7) 0.7211(5) 0.032(3) Uiso 1 1 d .
O5S6 O 0.1558(10) 0.2181(7) 0.7797(5) 0.036(3) Uiso 1 1 d .
O56 O 0.0020(9) -0.2606(7) 0.8041(5) 0.032(3) Uiso 1 1 d .
O6S2 O 0.0321(10) -0.2204(7) 0.8850(5) 0.038(3) Uiso 1 1 d .
O6S5 O 0.3879(10) -0.0017(7) 0.6279(5) 0.035(3) Uiso 1 1 d .
O67 O 0.0702(9) -0.3683(7) 0.9412(4) 0.029(3) Uiso 1 1 d .
O7S2 O 0.1955(10) -0.2876(7) 0.9574(5) 0.034(3) Uiso 1 1 d .
O7S5 O 0.5601(9) 0.0303(7) 0.6627(5) 0.033(3) Uiso 1 1 d .
O78 O 0.3555(10) -0.3778(7) 0.9383(5) 0.034(3) Uiso 1 1 d .
O8S6 O 0.4781(10) 0.2124(7) 0.7196(5) 0.038(3) Uiso 1 1 d .
O89 O 0.5606(10) -0.3889(7) 0.8368(5) 0.038(3) Uiso 1 1 d .
O9S3 O 0.5351(10) -0.2498(7) 0.7751(5) 0.035(3) Uiso 1 1 d .
O9S6 O 0.2854(9) 0.3064(7) 0.7149(5) 0.033(3) Uiso 1 1 d .
O112 O 0.1908(9) -0.0582(7) 0.9696(5) 0.030(3) Uiso 1 1 d .
O115 O 0.0865(10) 0.0670(7) 0.8992(5) 0.035(3) Uiso 1 1 d .
O124 O 0.2029(9) 0.2334(7) 0.4934(5) 0.031(3) Uiso 1 1 d .
O213 O 0.4461(9) -0.0886(6) 0.9010(4) 0.026(3) Uiso 1 1 d .
O214 O 0.3284(9) 0.0215(7) 0.9233(4) 0.029(3) Uiso 1 1 d .
O223 O 0.4269(10) 0.3928(7) 0.4936(5) 0.039(3) Uiso 1 1 d .
O224 O 0.2786(10) 0.3561(7) 0.4527(5) 0.036(3) Uiso 1 1 d .
O314 O 0.4605(9) 0.0467(7) 0.8468(4) 0.028(3) Uiso 1 1 d .
O324 O 0.4697(9) 0.2791(7) 0.4582(5) 0.032(3) Uiso 1 1 d .
O415 O 0.2162(9) 0.1574(7) 0.8800(5) 0.030(3) Uiso 1 1 d .
O617 O 0.5342(9) 0.0607(7) 0.5624(5) 0.030(3) Uiso 1 1 d .
O621 O 0.2445(10) 0.1001(7) 0.5587(5) 0.039(3) Uiso 1 1 d .
O624 O 0.3904(10) 0.1531(7) 0.4984(5) 0.035(3) Uiso 1 1 d .
O718 O 0.5777(10) 0.1714(7) 0.6419(5) 0.035(3) Uiso 1 1 d .
O723 O 0.5708(9) 0.1967(7) 0.5422(5) 0.032(3) Uiso 1 1 d .
O819 O 0.4392(10) 0.3546(7) 0.6526(5) 0.037(3) Uiso 1 1 d .
O823 O 0.5366(10) 0.3053(7) 0.5791(5) 0.037(3) Uiso 1 1 d .
O920 O 0.1636(9) 0.3481(7) 0.6330(5) 0.034(3) Uiso 1 1 d .
O922 O 0.3089(10) 0.4033(7) 0.5704(5) 0.035(3) Uiso 1 1 d .
K1 K 0.3818(4) -0.1418(3) 0.53938(18) 0.0518(13) Uani 1 1 d .
K2 K 0.6536(5) -0.0837(3) 0.57754(19) 0.0580(14) Uani 1 1 d .
K3 K 0.2693(5) 0.6306(3) 0.4385(2) 0.0638(15) Uani 1 1 d .
K4 K 0.4286(5) -0.4151(3) 1.0412(2) 0.0661(16) Uani 1 1 d .
K5 K 0.5637(5) -0.5544(4) 0.6668(2) 0.0688(16) Uani 1 1 d U
K6 K 0.9258(5) 0.0545(4) 0.5812(2) 0.0456(15) Uiso 0.75 1 d P
K7 K 0.7607(5) -0.4053(4) 0.9654(3) 0.0485(15) Uiso 0.75 1 d P
K8 K -0.1927(5) -0.0874(4) 1.0125(3) 0.0538(17) Uiso 0.75 1 d P
K9 K -0.2716(6) 0.0255(4) 0.7301(3) 0.0555(17) Uiso 0.75 1 d P
K10 K 0.4277(5) -0.7470(4) 0.9387(3) 0.0526(16) Uiso 0.75 1 d P
K11 K 0.7163(7) 0.3942(5) 0.3873(4) 0.045(2) Uiso 0.50 1 d P
K12 K 0.0000 0.5000 0.5000 0.065(4) Uiso 0.50 2 d SP
K13 K 0.8495(8) -0.1154(6) 0.8903(4) 0.054(3) Uiso 0.50 1 d P
K14 K 0.1368(10) -0.1303(7) 1.0742(5) 0.031(3) Uiso 0.30 1 d P
K15 K -0.2266(9) -0.2883(7) 0.6861(5) 0.067(3) Uiso 0.50 1 d P
K16 K 0.1355(13) -0.4495(10) 1.1137(7) 0.039(4) Uiso 0.25 1 d P
K17 K 0.1913(14) -0.6273(10) 0.7868(7) 0.044(4) Uiso 0.25 1 d P
K18 K 0.893(3) -0.713(2) 0.7229(14) 0.057(9) Uiso 0.15 1 d P
K19 K -0.055(3) 0.175(2) 0.4162(14) 0.054(8) Uiso 0.15 1 d P
K20 K 0.6201(19) 0.1411(14) 0.8002(9) 0.047(6) Uiso 0.20 1 d P
K21 K 0.446(2) 0.0163(15) 1.0161(10) 0.049(6) Uiso 0.20 1 d P
O1W O 0.0996(12) -0.4043(8) 0.6665(6) 0.050(4) Uiso 1 1 d .
O2W O -0.1651(13) 0.2243(9) 0.5727(6) 0.059(4) Uiso 1 1 d .
O3W O 0.2207(14) 0.2963(10) 0.8932(7) 0.066(5) Uiso 1 1 d .
O4W O 0.4854(13) -0.1448(9) 0.6256(6) 0.058(4) Uiso 1 1 d .
O5W O 0.4413(14) 0.3090(10) 0.8178(7) 0.072(5) Uiso 1 1 d .
O6W O 0.8204(14) -0.1249(10) 0.7965(7) 0.073(5) Uiso 1 1 d .
O7W O 0.5369(15) -0.5335(11) 0.5648(8) 0.079(5) Uiso 1 1 d .
O8W O 0.5008(14) -0.3956(10) 0.6354(7) 0.072(5) Uiso 1 1 d .
O9W O 0.8703(14) -0.0544(10) 0.6717(7) 0.070(5) Uiso 1 1 d .
O10W O 0.5198(15) -0.7199(11) 1.0120(7) 0.075(5) Uiso 1 1 d .
O11W O 0.405(2) 0.0182(15) 1.0387(11) 0.082(7) Uiso 0.80 1 d P
O12W O 0.6878(16) -0.1350(12) 0.6842(8) 0.057(5) Uiso 0.75 1 d P
O13W O -0.1830(15) 0.1484(11) 0.6746(8) 0.050(5) Uiso 0.75 1 d P
O14W O 0.7763(16) -0.5936(11) 0.6464(8) 0.082(6) Uiso 1 1 d .
O15W O 1.1175(17) -0.0475(12) 0.5907(8) 0.059(6) Uiso 0.75 1 d P
O16W O -0.3298(16) -0.2471(11) 0.9116(8) 0.052(5) Uiso 0.75 1 d P
O17W O 0.2036(17) -0.2007(12) 1.1828(9) 0.061(6) Uiso 0.75 1 d P
O18W O 0.011(3) -0.527(2) 0.6689(14) 0.069(10) Uiso 0.50 1 d P
O19W O 0.8691(18) -0.3456(13) 1.0240(9) 0.065(6) Uiso 0.75 1 d P
O20W O -0.0139(19) -0.6345(14) 0.7786(10) 0.050(6) Uiso 0.60 1 d P
O21W O -0.012(3) -0.6333(19) 0.8212(13) 0.040(8) Uiso 0.40 1 d P
O22W O 0.3295(18) -0.8388(13) 1.0206(9) 0.065(6) Uiso 0.75 1 d P
O23W O -0.0025(18) -0.5154(13) 0.9549(9) 0.066(6) Uiso 0.75 1 d P
O24W O 0.7489(19) -0.2549(14) 0.7902(10) 0.067(6) Uiso 0.75 1 d P
O25W O 0.730(3) -0.230(3) 0.8101(18) 0.023(10) Uiso 0.25 1 d P
O26W O -0.204(2) 0.1822(15) 0.4890(10) 0.038(6) Uiso 0.50 1 d P
O27W O 0.265(2) 0.4199(16) 0.3439(11) 0.044(7) Uiso 0.50 1 d P
O28W O 0.622(2) -0.6652(15) 0.7602(11) 0.042(7) Uiso 0.50 1 d P
O29W O 0.218(2) -0.5899(17) 1.1352(11) 0.050(7) Uiso 0.50 1 d P
O30W O 0.832(2) -0.0053(17) 0.5178(11) 0.049(7) Uiso 0.50 1 d P
O31W O 0.766(2) 0.0237(16) 0.8987(11) 0.046(7) Uiso 0.50 1 d P
O32W O 0.374(2) -0.2094(16) 1.1128(11) 0.044(7) Uiso 0.50 1 d P
O33W O -0.162(2) -0.3662(17) 0.7557(12) 0.051(7) Uiso 0.50 1 d P
O34W O 0.949(3) -0.216(2) 0.9925(14) 0.066(9) Uiso 0.50 1 d P
O35W O 0.138(3) 0.164(2) 0.4028(16) 0.020(9) Uiso 0.25 1 d P
O36W O 0.346(3) 0.515(2) 0.2639(17) 0.024(10) Uiso 0.25 1 d P
O37W O 0.132(4) 0.624(3) 0.5270(19) 0.032(11) Uiso 0.25 1 d P
O38W O 0.070(3) 0.292(3) 0.3942(17) 0.026(10) Uiso 0.25 1 d P
O39W O 0.215(4) -0.286(3) 1.062(2) 0.048(14) Uiso 0.25 1 d P

loop_
_atom_site_aniso_label
_atom_site_aniso_U_11
_atom_site_aniso_U_22
_atom_site_aniso_U_33
_atom_site_aniso_U_23
_atom_site_aniso_U_13
_atom_site_aniso_U_12
W1 0.0402(4) 0.0306(4) 0.0355(4) -0.0132(4) 0.0009(3) -0.0090(4)
W2 0.0388(4) 0.0321(4) 0.0365(4) -0.0128(4) -0.0012(3) -0.0116(4)
W3 0.0402(4) 0.0281(4) 0.0353(4) -0.0097(3) -0.0022(3) -0.0090(3)
W4 0.0401(4) 0.0318(4) 0.0319(4) -0.0107(3) 0.0000(3) -0.0070(4)
W5 0.0366(4) 0.0345(4) 0.0334(4) -0.0122(4) -0.0038(3) -0.0082(4)
W6 0.0336(4) 0.0351(4) 0.0353(4) -0.0136(4) 0.0010(3) -0.0095(3)
W7 0.0388(4) 0.0303(4) 0.0314(4) -0.0092(3) -0.0002(3) -0.0098(3)
W8 0.0357(4) 0.0307(4) 0.0357(4) -0.0098(4) -0.0030(3) -0.0084(3)
W9 0.0347(4) 0.0309(4) 0.0362(4) -0.0123(4) 0.0014(3) -0.0071(3)
W10 0.0298(4) 0.0385(4) 0.0306(4) -0.0121(4) -0.0003(3) -0.0076(3)
W11 0.0334(4) 0.0326(4) 0.0296(4) -0.0122(3) 0.0020(3) -0.0098(3)
W12 0.0353(4) 0.0323(4) 0.0283(4) -0.0093(3) -0.0023(3) -0.0101(3)
W13 0.0303(4) 0.0320(4) 0.0325(4) -0.0118(3) -0.0015(3) -0.0077(3)
W14 0.0363(4) 0.0311(4) 0.0300(4) -0.0120(3) -0.0006(3) -0.0100(3)
W15 0.0349(4) 0.0313(4) 0.0335(4) -0.0125(3) 0.0013(3) -0.0069(3)
W16 0.0344(4) 0.0307(4) 0.0292(4) -0.0101(3) 0.0001(3) -0.0065(3)
W17 0.0301(4) 0.0305(4) 0.0313(4) -0.0086(3) 0.0008(3) -0.0053(3)
W18 0.0355(4) 0.0340(4) 0.0333(4) -0.0109(4) 0.0003(3) -0.0104(4)
W19 0.0409(5) 0.0290(4) 0.0339(4) -0.0101(3) 0.0011(3) -0.0072(4)
W20 0.0332(4) 0.0339(4) 0.0356(4) -0.0095(4) 0.0018(3) -0.0043(3)
W21 0.0325(4) 0.0377(4) 0.0301(4) -0.0106(4) -0.0012(3) -0.0079(3)
W22 0.0376(4) 0.0307(4) 0.0330(4) -0.0061(3) 0.0006(3) -0.0054(4)
W23 0.0351(4) 0.0314(4) 0.0319(4) -0.0073(3) 0.0025(3) -0.0080(3)
W24 0.0368(4) 0.0346(4) 0.0291(4) -0.0080(3) 0.0010(3) -0.0081(4)
Sb1 0.0381(7) 0.0337(7) 0.0349(7) -0.0076(6) -0.0047(6) -0.0102(6)
Sb2 0.0408(7) 0.0303(7) 0.0319(7) -0.0120(6) 0.0022(5) -0.0088(6)
Sb3 0.0329(7) 0.0302(7) 0.0333(7) -0.0109(6) 0.0006(5) -0.0087(5)
Sb4 0.0313(7) 0.0341(7) 0.0319(7) -0.0098(6) -0.0003(5) -0.0076(6)
Sb5 0.0325(7) 0.0296(7) 0.0340(7) -0.0091(6) 0.0014(5) -0.0066(6)
Sb6 0.0443(8) 0.0296(7) 0.0312(7) -0.0107(6) -0.0010(6) -0.0097(6)
P1 0.032(3) 0.030(3) 0.029(2) -0.010(2) -0.002(2) -0.007(2)
P2 0.031(2) 0.031(3) 0.025(2) -0.011(2) 0.0003(19) -0.011(2)
P3 0.034(3) 0.027(2) 0.029(2) -0.008(2) 0.000(2) -0.008(2)
K1 0.078(4) 0.043(3) 0.039(3) -0.017(2) 0.009(2) -0.022(3)
K2 0.082(4) 0.044(3) 0.041(3) -0.013(2) -0.003(3) 0.004(3)
K3 0.068(4) 0.050(3) 0.076(4) -0.022(3) 0.004(3) -0.018(3)
K4 0.075(4) 0.047(3) 0.074(4) -0.011(3) -0.034(3) -0.008(3)
K5 0.067(3) 0.071(3) 0.074(3) -0.030(2) 0.006(2) -0.020(2)

loop_
_atom_type_symbol
_atom_type_description
_atom_type_scat_dispersion_real
_atom_type_scat_dispersion_imag
_atom_type_scat_source
O O 0.0106 0.0060 'International Tables Vol C Tables 4.2.6.8 and 6.1.1.4'
H H 0.0000 0.0000 'International Tables Vol C Tables 4.2.6.8 and 6.1.1.4'
Na Na 0.0362 0.0249 'International Tables Vol C Tables 4.2.6.8 and 6.1.1.4'
P P 0.1023 0.0942 'International Tables Vol C Tables 4.2.6.8 and 6.1.1.4'
Sb Sb -0.5866 1.5461 'International Tables Vol C Tables 4.2.6.8 and 6.1.1.4'
W W -0.8490 6.8722 'International Tables Vol C Tables 4.2.6.8 and 6.1.1.4'
K K 0.2009 0.2494 'International Tables Vol C Tables 4.2.6.8 and 6.1.1.4'

loop_
_geom_angle_atom_site_label_1
_geom_angle_atom_site_label_2
_geom_angle_atom_site_label_3
_geom_angle
_geom_angle_site_symmetry_1
_geom_angle_site_symmetry_3
O1T W1 O14 103.2(6) . .
O1T W1 O12 101.2(6) . .
O14 W1 O12 93.6(6) . .
O1T W1 O19 102.0(6) . .
O14 W1 O19 87.2(6) . .
O12 W1 O19 156.0(5) . .
O1T W1 O13 99.1(6) . .
O14 W1 O13 157.5(6) . .
O12 W1 O13 85.2(5) . .
O19 W1 O13 85.1(5) . .
O1T W1 O1P1 169.5(6) . .
O14 W1 O1P1 86.0(5) . .
O12 W1 O1P1 72.9(5) . .
O19 W1 O1P1 83.2(5) . .
O13 W1 O1P1 72.1(5) . .
O1T W1 K11 59.2(5) . 2_656
O14 W1 K11 47.3(4) . 2_656
O12 W1 K11 86.1(4) . 2_656
O19 W1 K11 111.3(4) . 2_656
O13 W1 K11 154.3(4) . 2_656
O1P1 W1 K11 127.7(3) . 2_656
O1T W1 K17 72.4(5) . .
O14 W1 K17 123.6(5) . .
O12 W1 K17 38.0(5) . .
O19 W1 K17 149.2(5) . .
O13 W1 K17 66.6(4) . .
O1P1 W1 K17 98.4(4) . .
K11 W1 K17 92.1(3) 2_656 .
O2T W2 O26 103.3(6) . .
O2T W2 O23 101.7(6) . .
O26 W2 O23 93.8(5) . .
O2T W2 O25 100.8(6) . .
O26 W2 O25 87.6(5) . .
O23 W2 O25 156.6(5) . .
O2T W2 O12 99.3(6) . .
O26 W2 O12 156.8(5) . .
O23 W2 O12 86.2(5) . .
O25 W2 O12 83.6(5) . .
O2T W2 O1P1 169.6(6) . .
O26 W2 O1P1 86.2(5) . .
O23 W2 O1P1 73.3(5) . .
O25 W2 O1P1 83.4(5) . .
O12 W2 O1P1 71.5(5) . .
O2T W2 K17 64.9(5) . .
O26 W2 K17 153.6(5) . .
O23 W2 K17 67.4(5) . .
O25 W2 K17 117.2(5) . .
O12 W2 K17 45.1(5) . .
O1P1 W2 K17 104.7(4) . .
O2T W2 K16 32.8(5) . 2_547
O26 W2 K16 76.2(5) . 2_547
O23 W2 K16 85.4(4) . 2_547
O25 W2 K16 117.5(4) . 2_547
O12 W2 K16 126.8(5) . 2_547
O1P1 W2 K16 151.5(4) . 2_547
K17 W2 K16 83.6(4) . 2_547
O3T W3 O38 102.6(6) . .
O3T W3 O13 101.8(6) . .
O38 W3 O13 94.5(6) . .
O3T W3 O37 100.5(6) . .
O38 W3 O37 88.3(6) . .
O13 W3 O37 156.3(5) . .
O3T W3 O23 101.2(6) . .
O38 W3 O23 155.7(6) . .
O13 W3 O23 85.6(5) . .
O37 W3 O23 82.4(5) . .
O3T W3 O1P1 171.3(5) . .
O38 W3 O1P1 85.3(5) . .
O13 W3 O1P1 73.4(5) . .
O37 W3 O1P1 83.4(5) . .
O23 W3 O1P1 71.4(5) . .
O3T W3 K4 54.7(5) . 2_647
O38 W3 K4 48.2(4) . 2_647
O13 W3 K4 98.0(4) . 2_647
O37 W3 K4 101.3(4) . 2_647
O23 W3 K4 155.9(4) . 2_647
O1P1 W3 K4 132.5(3) . 2_647
O3T W3 K7 50.2(5) . 2_647
O38 W3 K7 102.2(4) . 2_647
O13 W3 K7 149.8(4) . 2_647
O37 W3 K7 50.5(4) . 2_647
O23 W3 K7 89.1(4) . 2_647
O1P1 W3 K7 132.4(3) . 2_647
K4 W3 K7 75.78(14) 2_647 2_647
O4T W4 O4S1 104.9(7) . .
O4T W4 O49 101.1(6) . .
O4S1 W4 O49 95.3(6) . .
O4T W4 O45 97.2(6) . .
O4S1 W4 O45 95.6(6) . .
O49 W4 O45 155.4(5) . .
O4T W4 O14 94.5(6) . .
O4S1 W4 O14 160.7(6) . .
O49 W4 O14 80.0(5) . .
O45 W4 O14 82.4(5) . .
O4T W4 O2P1 169.6(6) . .
O4S1 W4 O2P1 81.3(5) . .
O49 W4 O2P1 86.4(5) . .
O45 W4 O2P1 73.6(5) . .
O14 W4 O2P1 79.7(5) . .
O4T W4 K11 49.9(5) . 2_656
O4S1 W4 K11 150.0(5) . 2_656
O49 W4 K11 104.7(4) . 2_656
O45 W4 K11 75.2(4) . 2_656
O14 W4 K11 48.0(4) . 2_656
O2P1 W4 K11 121.5(3) . 2_656
O4T W4 K19 63.7(7) . 2_556
O4S1 W4 K19 83.6(7) . 2_556
O49 W4 K19 163.6(6) . 2_556
O45 W4 K19 40.3(6) . 2_556
O14 W4 K19 106.1(6) . 2_556
O2P1 W4 K19 109.5(6) . 2_556
K11 W4 K19 70.9(5) 2_656 2_556
O4T W4 K1 27.9(5) . .
O4S1 W4 K1 78.1(4) . .
O49 W4 K1 96.2(4) . .
O45 W4 K1 107.5(4) . .
O14 W4 K1 121.0(4) . .
O2P1 W4 K1 159.3(3) . .
K11 W4 K1 77.75(15) 2_656 .
K19 W4 K1 67.5(5) 2_556 .
O5T W5 O5S1 97.4(6) . .
O5T W5 O56 104.5(6) . .
O5S1 W5 O56 89.0(5) . .
O5T W5 O45 100.5(6) . .
O5S1 W5 O45 88.5(5) . .
O56 W5 O45 155.0(5) . .
O5T W5 O25 99.3(6) . .
O5S1 W5 O25 163.3(5) . .
O56 W5 O25 86.6(5) . .
O45 W5 O25 88.8(5) . .
O5T W5 O2P1 173.0(6) . .
O5S1 W5 O2P1 81.3(5) . .
O56 W5 O2P1 82.4(5) . .
O45 W5 O2P1 72.6(5) . .
O25 W5 O2P1 82.2(5) . .
O5T W5 K19 64.9(7) . 2_556
O5S1 W5 K19 76.5(6) . 2_556
O56 W5 K19 160.2(6) . 2_556
O45 W5 K19 39.9(6) . 2_556
O25 W5 K19 111.0(6) . 2_556
O2P1 W5 K19 108.2(6) . 2_556
O5T W5 K15 18.5(5) . .
O5S1 W5 K15 115.6(4) . .
O56 W5 K15 100.2(4) . .
O45 W5 K15 103.3(4) . .
O25 W5 K15 81.1(4) . .
O2P1 W5 K15 162.8(3) . .
K19 W5 K15 74.8(5) 2_556 .
O6T W6 O6S2 103.3(6) . .
O6T W6 O56 101.1(6) . .
O6S2 W6 O56 94.6(6) . .
O6T W6 O67 98.6(6) . .
O6S2 W6 O67 95.2(6) . .
O56 W6 O67 155.3(5) . .
O6T W6 O26 99.1(6) . .
O6S2 W6 O26 157.6(5) . .
O56 W6 O26 80.8(5) . .
O67 W6 O26 81.5(5) . .
O6T W6 O3P1 172.8(5) . .
O6S2 W6 O3P1 78.6(5) . .
O56 W6 O3P1 85.6(5) . .
O67 W6 O3P1 74.2(5) . .
O26 W6 O3P1 79.2(4) . .
O6T W6 K13 64.2(5) . 1_455
O6S2 W6 K13 40.9(5) . 1_455
O56 W6 K13 90.7(4) . 1_455
O67 W6 K13 111.4(4) . 1_455
O26 W6 K13 159.6(4) . 1_455
O3P1 W6 K13 118.8(3) . 1_455
O7T W7 O7S2 98.2(6) . .
O7T W7 O67 103.3(6) . .
O7S2 W7 O67 89.3(5) . .
O7T W7 O78 101.5(6) . .
O7S2 W7 O78 86.4(5) . .
O67 W7 O78 155.1(5) . .
O7T W7 O37 99.4(6) . .
O7S2 W7 O37 162.0(5) . .
O67 W7 O37 89.9(5) . .
O78 W7 O37 86.8(5) . .
O7T W7 O3P1 175.8(5) . .
O7S2 W7 O3P1 80.1(5) . .
O67 W7 O3P1 72.8(5) . .
O78 W7 O3P1 82.3(5) . .
O37 W7 O3P1 82.5(5) . .
O7T W7 K4 52.3(5) . .
O7S2 W7 K4 81.7(4) . .
O67 W7 K4 151.8(4) . .
O78 W7 K4 51.2(4) . .
O37 W7 K4 106.6(4) . .
O3P1 W7 K4 130.9(3) . .
O7T W7 K7 47.9(5) . 2_647
O7S2 W7 K7 146.0(4) . 2_647
O67 W7 K7 95.9(4) . 2_647
O78 W7 K7 101.3(4) . 2_647
O37 W7 K7 51.9(4) . 2_647
O3P1 W7 K7 133.5(3) . 2_647
K4 W7 K7 77.94(13) . 2_647
O8T W8 O8 104.2(6) . .
O8T W8 O78 98.7(6) . .
O8 W8 O78 96.5(6) . .
O8T W8 O89 98.9(6) . .
O8 W8 O89 95.1(6) . .
O78 W8 O89 155.8(5) . .
O8T W8 O38 95.8(6) . .
O8 W8 O38 160.0(6) . .
O78 W8 O38 79.5(5) . .
O89 W8 O38 82.4(5) . .
O8T W8 O4P1 170.2(5) . .
O8 W8 O4P1 80.9(5) . .
O78 W8 O4P1 88.9(5) . .
O89 W8 O4P1 72.1(5) . .
O38 W8 O4P1 79.4(5) . .
O8T W8 K4 48.0(5) . 2_647
O8 W8 K4 151.8(4) . 2_647
O78 W8 K4 93.2(4) . 2_647
O89 W8 K4 86.4(4) . 2_647
O38 W8 K4 48.2(4) . 2_647
O4P1 W8 K4 125.8(3) . 2_647
O8T W8 K4 55.2(5) . .
O8 W8 K4 92.9(4) . .
O78 W8 K4 45.9(4) . .
O89 W8 K4 154.1(4) . .
O38 W8 K4 98.0(4) . .
O4P1 W8 K4 133.7(3) . .
K4 W8 K4 75.16(15) 2_647 .
O9 W9 O89 101.1(6) . .
O9 W9 O9S3 98.4(6) . .
O89 W9 O9S3 88.3(6) . .
O9 W9 O49 103.3(6) . .
O89 W9 O49 155.6(5) . .
O9S3 W9 O49 88.4(5) . .
O9 W9 O19 97.9(6) . .
O89 W9 O19 89.8(5) . .
O9S3 W9 O19 163.6(5) . .
O49 W9 O19 86.7(5) . .
O9 W9 O4P1 173.7(5) . .
O89 W9 O4P1 72.6(5) . .
O9S3 W9 O4P1 81.9(5) . .
O49 W9 O4P1 83.0(5) . .
O19 W9 O4P1 82.0(5) . .
O9 W9 K15 25.9(5) . 1_655
O89 W9 K15 104.9(4) . 1_655
O9S3 W9 K15 73.0(4) . 1_655
O49 W9 K15 97.2(4) . 1_655
O19 W9 K15 123.1(4) . 1_655
O4P1 W9 K15 154.9(3) . 1_655
O10T W10 O0S1 100.7(6) . .
O10T W10 O011 96.6(6) . .
O0S1 W10 O011 94.2(5) . .
O10T W10 O0S4 97.4(6) . .
O0S1 W10 O0S4 92.2(5) . .
O011 W10 O0S4 163.3(5) . .
O10T W10 O015 100.9(6) . .
O0S1 W10 O015 158.3(5) . .
O011 W10 O015 83.6(5) . .
O0S4 W10 O015 84.8(5) . .
O10T W10 O1P2 178.2(6) . .
O0S1 W10 O1P2 78.9(5) . .
O011 W10 O1P2 85.2(5) . .
O0S4 W10 O1P2 80.9(5) . .
O015 W10 O1P2 79.4(5) . .
O10T W10 K13 62.4(5) . 1_455
O0S1 W10 K13 68.8(4) . 1_455
O011 W10 K13 49.1(4) . 1_455
O0S4 W10 K13 147.2(4) . 1_455
O015 W10 K13 122.6(4) . 1_455
O1P2 W10 K13 119.0(3) . 1_455
O10T W10 K9 34.7(5) . .
O0S1 W10 K9 72.9(4) . .
O011 W10 K9 118.4(4) . .
O0S4 W10 K9 78.2(4) . .
O015 W10 K9 127.0(4) . .
O1P2 W10 K9 143.9(3) . .
K13 W10 K9 70.80(19) 1_455 .
O11T W11 O115 101.0(6) . .
O11T W11 O112 102.8(6) . .
O115 W11 O112 93.2(5) . .
O11T W11 O1S2 95.3(6) . .
O115 W11 O1S2 163.3(5) . .
O112 W11 O1S2 86.8(5) . .
O11T W11 O011 102.5(6) . .
O115 W11 O011 87.2(5) . .
O112 W11 O011 154.1(5) . .
O1S2 W11 O011 85.6(5) . .
O11T W11 O2P2 173.6(6) . .
O115 W11 O2P2 84.5(5) . .
O112 W11 O2P2 73.4(5) . .
O1S2 W11 O2P2 79.5(5) . .
O011 W11 O2P2 80.9(5) . .
O11T W11 K14 51.0(5) . 2_557
O115 W11 K14 53.6(4) . 2_557
O112 W11 K14 118.6(4) . 2_557
O1S2 W11 K14 139.6(4) . 2_557
O011 W11 K14 82.0(4) . 2_557
O2P2 W11 K14 135.3(4) . 2_557
O11T W11 K8 87.9(5) . 2_557
O115 W11 K8 50.1(4) . 2_557
O112 W11 K8 49.2(4) . 2_557
O1S2 W11 K8 135.2(4) . 2_557
O011 W11 K8 137.2(4) . 2_557
O2P2 W11 K8 93.1(3) . 2_557
K14 W11 K8 72.8(2) 2_557 2_557
O11T W11 K14 63.9(5) . .
O115 W11 K14 114.9(4) . .
O112 W11 K14 42.1(4) . .
O1S2 W11 K14 75.7(4) . .
O011 W11 K14 155.2(4) . .
O2P2 W11 K14 110.9(3) . .
K14 W11 K14 101.7(3) 2_557 .
K8 W11 K14 65.8(2) 2_557 .
O11T W11 K13 68.5(5) . 1_455
O115 W11 K13 123.8(4) . 1_455
O112 W11 K13 142.8(4) . 1_455
O1S2 W11 K13 59.3(4) . 1_455
O011 W11 K13 46.7(4) . 1_455
O2P2 W11 K13 111.3(3) . 1_455
K14 W11 K13 84.9(3) 2_557 1_455
K8 W11 K13 154.78(19) 2_557 1_455
K14 W11 K13 108.8(2) . 1_455
O12T W12 O213 102.2(6) . .
O12T W12 O2S2 100.3(6) . .
O213 W12 O2S2 95.0(5) . .
O12T W12 O214 101.0(6) . .
O213 W12 O214 85.9(5) . .
O2S2 W12 O214 158.0(5) . .
O12T W12 O112 98.6(6) . .
O213 W12 O112 157.6(5) . .
O2S2 W12 O112 89.3(5) . .
O214 W12 O112 82.1(5) . .
O12T W12 O2P2 170.2(5) . .
O213 W12 O2P2 87.6(5) . .
O2S2 W12 O2P2 77.5(5) . .
O214 W12 O2P2 80.5(4) . .
O112 W12 O2P2 71.9(4) . .
O12T W12 K21 46.9(6) . .
O213 W12 K21 94.9(6) . .
O2S2 W12 K21 147.1(6) . .
O214 W12 K21 54.2(5) . .
O112 W12 K21 93.2(5) . .
O2P2 W12 K21 134.2(5) . .
O12T W12 K21 50.2(6) . 2_657
O213 W12 K21 69.5(6) . 2_657
O2S2 W12 K21 138.7(6) . 2_657
O214 W12 K21 61.9(5) . 2_657
O112 W12 K21 119.7(5) . 2_657
O2P2 W12 K21 136.5(5) . 2_657
K21 W12 K21 26.6(8) . 2_657
O12T W12 K8 83.8(4) . 2_557
O213 W12 K8 126.5(4) . 2_557
O2S2 W12 K8 136.8(4) . 2_557
O214 W12 K8 41.5(4) . 2_557
O112 W12 K8 47.8(4) . 2_557
O2P2 W12 K8 91.3(3) . 2_557
K21 W12 K8 51.4(4) . 2_557
K21 W12 K8 75.4(4) 2_657 2_557
O13T W13 O3S5 102.2(6) . .
O13T W13 O3S3 98.5(6) . .
O3S5 W13 O3S3 94.2(5) . .
O13T W13 O314 96.7(6) . .
O3S5 W13 O314 92.0(5) . .
O3S3 W13 O314 161.9(5) . .
O13T W13 O213 100.0(6) . .
O3S5 W13 O213 157.5(5) . .
O3S3 W13 O213 86.0(5) . .
O314 W13 O213 81.8(5) . .
O13T W13 O3P2 178.8(6) . .
O3S5 W13 O3P2 77.5(5) . .
O3S3 W13 O3P2 80.3(5) . .
O314 W13 O3P2 84.6(5) . .
O213 W13 O3P2 80.4(4) . .
O13T W13 K20 65.7(6) . .
O3S5 W13 K20 65.5(5) . .
O3S3 W13 K20 148.9(5) . .
O314 W13 K20 48.1(5) . .
O213 W13 K20 121.9(5) . .
O3P2 W13 K20 115.2(5) . .
O13T W13 K9 63.6(5) . 1_655
O3S5 W13 K9 38.7(4) . 1_655
O3S3 W13 K9 96.6(4) . 1_655
O314 W13 K9 98.8(4) . 1_655
O213 W13 K9 163.6(3) . 1_655
O3P2 W13 K9 116.0(3) . 1_655
K20 W13 K9 52.7(4) . 1_655
O14T W14 O214 97.8(6) . .
O14T W14 O314 103.8(6) . .
O214 W14 O314 87.5(5) . .
O14T W14 O4S6 98.7(6) . .
O214 W14 O4S6 163.4(5) . .
O314 W14 O4S6 89.2(5) . .
O14T W14 O415 100.7(6) . .
O214 W14 O415 89.2(5) . .
O314 W14 O415 155.5(5) . .
O4S6 W14 O415 87.1(5) . .
O14T W14 O4P2 173.6(5) . .
O214 W14 O4P2 83.5(5) . .
O314 W14 O4P2 82.5(5) . .
O4S6 W14 O4P2 80.0(5) . .
O415 W14 O4P2 73.0(5) . .
O14T W14 K8 77.2(4) . 2_557
O214 W14 K8 50.2(4) . 2_557
O314 W14 K8 136.6(4) . 2_557
O4S6 W14 K8 134.0(4) . 2_557
O415 W14 K8 50.2(4) . 2_557
O4P2 W14 K8 99.1(3) . 2_557
O14T W14 K20 73.8(6) . .
O214 W14 K20 127.6(5) . .
O314 W14 K20 47.8(5) . .
O4S6 W14 K20 58.6(5) . .
O415 W14 K20 143.0(5) . .
O4P2 W14 K20 110.4(5) . .
K8 W14 K20 150.2(4) 2_557 .
O14T W14 K21 48.8(6) . .
O214 W14 K21 49.2(5) . .
O314 W14 K21 94.9(5) . .
O4S6 W14 K21 147.3(5) . .
O415 W14 K21 101.3(5) . .
O4P2 W14 K21 132.7(5) . .
K8 W14 K21 52.6(4) 2_557 .
K20 W14 K21 101.5(5) . .
O14T W14 K21 53.1(6) . 2_657
O214 W14 K21 56.7(5) . 2_657
O314 W14 K21 70.5(5) . 2_657
O4S6 W14 K21 136.5(5) . 2_657
O415 W14 K21 126.5(5) . 2_657
O4P2 W14 K21 131.6(5) . 2_657
K8 W14 K21 77.1(4) 2_557 2_657
K20 W14 K21 80.1(5) . 2_657
K21 W14 K21 25.3(8) . 2_657
O15T W15 O5S6 100.6(6) . .
O15T W15 O015 102.6(6) . .
O5S6 W15 O015 96.5(5) . .
O15T W15 O415 98.7(6) . .
O5S6 W15 O415 91.3(5) . .
O015 W15 O415 155.4(5) . .
O15T W15 O115 97.8(6) . .
O5S6 W15 O115 161.0(5) . .
O015 W15 O115 84.1(5) . .
O415 W15 O115 81.2(5) . .
O15T W15 O4P2 171.0(5) . .
O5S6 W15 O4P2 78.3(5) . .
O015 W15 O4P2 86.3(5) . .
O415 W15 O4P2 72.5(5) . .
O115 W15 O4P2 82.8(5) . .
O15T W15 K14 48.9(5) . 2_557
O5S6 W15 K14 145.6(5) . 2_557
O015 W15 K14 78.8(4) . 2_557
O415 W15 K14 107.2(4) . 2_557
O115 W15 K14 53.3(4) . 2_557
O4P2 W15 K14 134.5(4) . 2_557
O15T W15 K8 85.4(5) . 2_557
O5S6 W15 K8 130.0(4) . 2_557
O015 W15 K8 130.9(4) . 2_557
O415 W15 K8 39.1(4) . 2_557
O115 W15 K8 46.8(4) . 2_557
O4P2 W15 K8 88.5(3) . 2_557
K14 W15 K8 70.7(2) 2_557 2_557
O16T W16 O6S5 103.1(6) . .
O16T W16 O621 101.3(6) . .
O6S5 W16 O621 97.3(6) . .
O16T W16 O617 98.5(6) . .
O6S5 W16 O617 94.1(5) . .
O621 W16 O617 154.2(5) . .
O16T W16 O624 95.6(6) . .
O6S5 W16 O624 161.2(5) . .
O621 W16 O624 80.5(5) . .
O617 W16 O624 81.4(5) . .
O16T W16 O1P3 172.3(5) . .
O6S5 W16 O1P3 80.6(5) . .
O621 W16 O1P3 84.8(5) . .
O617 W16 O1P3 74.3(5) . .
O624 W16 O1P3 80.6(5) . .
O16T W16 K2 45.8(5) . 2_656
O6S5 W16 K2 146.8(4) . 2_656
O621 W16 K2 81.4(4) . 2_656
O617 W16 K2 101.2(4) . 2_656
O624 W16 K2 51.7(4) . 2_656
O1P3 W16 K2 131.8(3) . 2_656
O16T W16 K2 66.0(4) . .
O6S5 W16 K2 75.7(4) . .
O621 W16 K2 162.9(4) . .
O617 W16 K2 42.9(4) . .
O624 W16 K2 111.2(4) . .
O1P3 W16 K2 108.9(3) . .
K2 W16 K2 95.89(11) 2_656 .
O17T W17 O718 105.2(6) . .
O17T W17 O7S5 98.5(6) . .
O718 W17 O7S5 89.5(5) . .
O17T W17 O617 99.5(6) . .
O718 W17 O617 155.2(5) . .
O7S5 W17 O617 88.8(5) . .
O17T W17 O723 98.4(6) . .
O718 W17 O723 87.2(5) . .
O7S5 W17 O723 163.0(5) . .
O617 W17 O723 87.2(5) . .
O17T W17 O1P3 172.6(5) . .
O718 W17 O1P3 82.2(5) . .
O7S5 W17 O1P3 81.4(5) . .
O617 W17 O1P3 73.1(5) . .
O723 W17 O1P3 81.6(5) . .
O17T W17 K1 77.7(5) . 2_656
O718 W17 K1 132.3(4) . 2_656
O7S5 W17 K1 137.9(4) . 2_656
O617 W17 K1 51.6(4) . 2_656
O723 W17 K1 46.2(4) . 2_656
O1P3 W17 K1 97.3(3) . 2_656
O17T W17 K9 66.6(5) . 1_655
O718 W17 K9 63.9(4) . 1_655
O7S5 W17 K9 50.3(4) . 1_655
O617 W17 K9 130.4(4) . 1_655
O723 W17 K9 140.2(4) . 1_655
O1P3 W17 K9 117.9(3) . 1_655
K1 W17 K9 144.22(14) 2_656 1_655
O17T W17 K2 66.3(5) . .
O718 W17 K2 155.4(4) . .
O7S5 W17 K2 69.9(4) . .
O617 W17 K2 42.2(4) . .
O723 W17 K2 116.4(4) . .
O1P3 W17 K2 107.0(3) . .
K1 W17 K2 70.33(11) 2_656 .
K9 W17 K2 91.98(13) 1_655 .
O18T W18 O8S6 103.1(6) . .
O18T W18 O718 100.8(6) . .
O8S6 W18 O718 94.1(6) . .
O18T W18 O819 97.6(6) . .
O8S6 W18 O819 94.4(6) . .
O718 W18 O819 157.5(5) . .
O18T W18 O823 97.4(6) . .
O8S6 W18 O823 159.4(5) . .
O718 W18 O823 80.8(5) . .
O819 W18 O823 84.0(5) . .
O18T W18 O2P3 172.6(6) . .
O8S6 W18 O2P3 79.5(5) . .
O718 W18 O2P3 85.9(5) . .
O819 W18 O2P3 75.2(5) . .
O823 W18 O2P3 80.2(5) . .
O18T W18 K5 54.1(5) . 1_565
O8S6 W18 K5 104.5(4) . 1_565
O718 W18 K5 151.3(4) . 1_565
O819 W18 K5 43.5(4) . 1_565
O823 W18 K5 88.5(4) . 1_565
O2P3 W18 K5 118.6(3) . 1_565
O18T W18 K20 67.8(6) . .
O8S6 W18 K20 38.5(5) . .
O718 W18 K20 86.1(5) . .
O819 W18 K20 113.1(5) . .
O823 W18 K20 158.1(5) . .
O2P3 W18 K20 116.4(5) . .
K5 W18 K20 94.9(4) 1_565 .
O18T W18 K3 51.1(5) . 2_666
O8S6 W18 K3 154.2(4) . 2_666
O718 W18 K3 92.7(4) . 2_666
O819 W18 K3 88.7(4) . 2_666
O823 W18 K3 46.4(4) . 2_666
O2P3 W18 K3 125.8(3) . 2_666
K5 W18 K3 61.42(12) 1_565 2_666
K20 W18 K3 117.5(4) . 2_666
O19T W19 O920 101.7(6) . .
O19T W19 O922 100.1(6) . .
O920 W19 O922 86.9(5) . .
O19T W19 O819 101.7(6) . .
O920 W19 O819 156.5(5) . .
O922 W19 O819 90.3(5) . .
O19T W19 O9S6 98.9(6) . .
O920 W19 O9S6 88.4(5) . .
O922 W19 O9S6 161.0(5) . .
O819 W19 O9S6 86.7(5) . .
O19T W19 O2P3 174.8(6) . .
O920 W19 O2P3 83.1(5) . .
O922 W19 O2P3 82.1(5) . .
O819 W19 O2P3 73.4(5) . .
O9S6 W19 O2P3 79.1(5) . .
O19T W19 K17 61.7(5) . 1_565
O920 W19 K17 90.0(5) . 1_565
O922 W19 K17 160.5(5) . 1_565
O819 W19 K17 99.9(5) . 1_565
O9S6 W19 K17 37.8(5) . 1_565
O2P3 W19 K17 116.7(4) . 1_565
O20T W20 O20 105.1(7) . .
O20T W20 O920 100.8(6) . .
O20 W20 O920 96.0(6) . .
O20T W20 O021 97.3(6) . .
O20 W20 O021 95.6(6) . .
O920 W20 O021 155.1(5) . .
O20T W20 O022 94.4(6) . .
O20 W20 O022 160.4(6) . .
O920 W20 O022 80.1(5) . .
O021 W20 O022 81.6(5) . .
O20T W20 O3P3 169.0(6) . .
O20 W20 O3P3 81.5(5) . .
O920 W20 O3P3 87.0(5) . .
O021 W20 O3P3 73.1(5) . .
O022 W20 O3P3 79.1(5) . .
O20T W20 K12 45.3(5) . .
O20 W20 K12 150.5(4) . .
O920 W20 K12 90.2(4) . .
O021 W20 K12 90.4(4) . .
O022 W20 K12 49.1(4) . .
O3P3 W20 K12 127.7(3) . .
O20T W20 K18 68.3(7) . 1_465
O20 W20 K18 40.2(7) . 1_465
O920 W20 K18 87.6(6) . 1_465
O021 W20 K18 115.1(7) . 1_465
O022 W20 K18 156.6(7) . 1_465
O3P3 W20 K18 120.3(6) . 1_465
K12 W20 K18 111.7(5) . 1_465
O21T W21 O021 102.3(6) . .
O21T W21 O621 104.4(6) . .
O021 W21 O621 153.3(6) . .
O21T W21 O1S4 98.0(6) . .
O021 W21 O1S4 88.3(5) . .
O621 W21 O1S4 88.1(5) . .
O21T W21 O124 98.7(6) . .
O021 W21 O124 90.0(5) . .
O621 W21 O124 85.9(5) . .
O1S4 W21 O124 163.2(5) . .
O21T W21 O3P3 174.7(6) . .
O021 W21 O3P3 72.5(5) . .
O621 W21 O3P3 80.8(5) . .
O1S4 W21 O3P3 81.1(5) . .
O124 W21 O3P3 82.4(5) . .
O21T W21 K6 48.3(5) . 1_455
O021 W21 K6 99.6(4) . 1_455
O621 W21 K6 98.1(4) . 1_455
O1S4 W21 K6 49.8(4) . 1_455
O124 W21 K6 146.7(4) . 1_455
O3P3 W21 K6 130.8(3) . 1_455
O22T W22 O022 102.8(6) . .
O22T W22 O922 101.9(6) . .
O022 W22 O922 88.3(6) . .
O22T W22 O224 100.5(6) . .
O022 W22 O224 94.3(6) . .
O922 W22 O224 156.2(5) . .
O22T W22 O223 100.7(6) . .
O022 W22 O223 156.1(6) . .
O922 W22 O223 82.5(5) . .
O224 W22 O223 85.7(5) . .
O22T W22 O4P3 170.4(6) . .
O022 W22 O4P3 85.0(5) . .
O922 W22 O4P3 83.6(5) . .
O224 W22 O4P3 73.1(5) . .
O223 W22 O4P3 72.0(5) . .
O22T W22 K12 53.5(5) . .
O022 W22 K12 49.4(4) . .
O922 W22 K12 97.5(4) . .
O224 W22 K12 102.1(4) . .
O223 W22 K12 153.8(4) . .
O4P3 W22 K12 134.1(3) . .
O23T W23 O823 102.5(6) . .
O23T W23 O223 100.1(6) . .
O823 W23 O223 93.3(6) . .
O23T W23 O723 102.8(6) . .
O823 W23 O723 87.8(6) . .
O223 W23 O723 156.3(5) . .
O23T W23 O324 99.0(6) . .
O823 W23 O324 158.2(5) . .
O223 W23 O324 86.5(5) . .
O723 W23 O324 83.8(5) . .
O23T W23 O4P3 169.5(5) . .
O823 W23 O4P3 86.6(5) . .
O223 W23 O4P3 73.9(5) . .
O723 W23 O4P3 82.6(5) . .
O324 W23 O4P3 72.4(5) . .
O23T W23 K3 49.7(5) . 2_666
O823 W23 K3 52.9(4) . 2_666
O223 W23 K3 98.1(4) . 2_666
O723 W23 K3 101.3(4) . 2_666
O324 W23 K3 148.6(4) . 2_666
O4P3 W23 K3 138.7(3) . 2_666
O23T W23 K1 83.4(5) . 2_656
O823 W23 K1 130.1(4) . 2_656
O223 W23 K1 134.9(4) . 2_656
O723 W23 K1 43.4(4) . 2_656
O324 W23 K1 48.9(4) . 2_656
O4P3 W23 K1 94.7(3) . 2_656
K3 W23 K1 116.46(12) 2_666 2_656
O24T W24 O624 103.2(6) . .
O24T W24 O324 100.0(6) . .
O624 W24 O324 92.9(5) . .
O24T W24 O124 102.8(6) . .
O624 W24 O124 88.0(5) . .
O324 W24 O124 156.3(5) . .
O24T W24 O224 98.8(6) . .
O624 W24 O224 157.9(5) . .
O324 W24 O224 85.4(5) . .
O124 W24 O224 84.9(5) . .
O24T W24 O4P3 170.2(5) . .
O624 W24 O4P3 85.2(5) . .
O324 W24 O4P3 74.2(5) . .
O124 W24 O4P3 82.3(5) . .
O224 W24 O4P3 73.1(5) . .
O24T W24 K2 53.5(4) . 2_656
O624 W24 K2 51.7(4) . 2_656
O324 W24 K2 112.8(4) . 2_656
O124 W24 K2 86.3(4) . 2_656
O224 W24 K2 148.0(4) . 2_656
O4P3 W24 K2 135.8(3) . 2_656
O24T W24 K1 86.8(4) . 2_656
O624 W24 K1 51.4(4) . 2_656
O324 W24 K1 48.0(4) . 2_656
O124 W24 K1 139.4(4) . 2_656
O224 W24 K1 133.2(4) . 2_656
O4P3 W24 K1 94.8(3) . 2_656
K2 W24 K1 67.81(12) 2_656 2_656
O14S Sb1 O5S1 96.1(5) . .
O14S Sb1 O0S1 90.2(5) . .
O5S1 Sb1 O0S1 84.1(5) . .
O14S Sb1 O4S1 81.3(5) . .
O5S1 Sb1 O4S1 77.5(5) . .
O0S1 Sb1 O4S1 158.8(5) . .
O1S2 Sb2 O7S2 92.4(5) . .
O1S2 Sb2 O2S2 84.8(5) . .
O7S2 Sb2 O2S2 85.6(5) . .
O1S2 Sb2 O6S2 75.8(5) . .
O7S2 Sb2 O6S2 78.5(5) . .
O2S2 Sb2 O6S2 154.2(5) . .
O3S3 Sb3 O9S3 96.7(5) . .
O3S3 Sb3 O35S 90.0(5) . .
O9S3 Sb3 O35S 89.7(5) . .
O0S4 Sb4 O1S4 95.0(5) . .
O0S4 Sb4 O14S 89.8(5) . .
O1S4 Sb4 O14S 89.4(5) . .
O35S Sb5 O7S5 96.3(5) . .
O35S Sb5 O3S5 88.1(5) . .
O7S5 Sb5 O3S5 82.9(5) . .
O35S Sb5 O6S5 81.4(5) . .
O7S5 Sb5 O6S5 79.0(5) . .
O3S5 Sb5 O6S5 157.9(4) . .
O35S Sb5 K9 92.6(4) . 1_655
O7S5 Sb5 K9 44.2(4) . 1_655
O3S5 Sb5 K9 38.7(3) . 1_655
O6S5 Sb5 K9 122.0(3) . 1_655
O9S6 Sb6 O4S6 95.5(5) . .
O9S6 Sb6 O5S6 86.4(5) . .
O4S6 Sb6 O5S6 85.2(5) . .
O9S6 Sb6 O8S6 78.2(5) . .
O4S6 Sb6 O8S6 76.5(5) . .
O5S6 Sb6 O8S6 154.7(5) . .
O9S6 Sb6 K17 41.6(4) . 1_565
O4S6 Sb6 K17 68.6(4) . 1_565
O5S6 Sb6 K17 54.4(4) . 1_565
O8S6 Sb6 K17 102.0(4) . 1_565
O2P1 P1 O4P1 110.2(7) . .
O2P1 P1 O3P1 110.7(7) . .
O4P1 P1 O3P1 111.5(7) . .
O2P1 P1 O1P1 108.1(7) . .
O4P1 P1 O1P1 108.0(7) . .
O3P1 P1 O1P1 108.3(7) . .
O1P2 P2 O4P2 107.8(7) . .
O1P2 P2 O3P2 110.6(7) . .
O4P2 P2 O3P2 111.0(7) . .
O1P2 P2 O2P2 110.6(7) . .
O4P2 P2 O2P2 107.6(7) . .
O3P2 P2 O2P2 109.1(7) . .
O3P3 P3 O2P3 110.6(7) . .
O3P3 P3 O1P3 111.1(7) . .
O2P3 P3 O1P3 109.5(7) . .
O3P3 P3 O4P3 108.9(7) . .
O2P3 P3 O4P3 109.0(7) . .
O1P3 P3 O4P3 107.8(7) . .
W10 O0S1 Sb1 126.6(6) . .
W1 O1T K5 148.7(7) . .
W1 O1T K11 94.5(6) . 2_656
K5 O1T K11 90.1(4) . 2_656
W2 O2T K16 127.3(8) . 2_547
W2 O2T K17 87.8(6) . .
K16 O2T K17 114.9(7) 2_547 .
W3 O3T K10 139.0(7) . .
W3 O3T K4 98.0(6) . 2_647
K10 O3T K4 93.7(4) . 2_647
W3 O3T K7 105.0(6) . 2_647
K10 O3T K7 111.8(5) . 2_647
K4 O3T K7 98.9(4) 2_647 2_647
W10 O0S4 Sb4 124.4(7) . .
W4 O4T K1 134.8(7) . .
W4 O4T K11 104.8(6) . 2_656
K1 O4T K11 120.4(5) . 2_656
W5 O5T K15 148.9(8) . .
W6 O6T K7 136.1(7) . 1_455
W7 O7T K16 147.8(8) . .
W7 O7T K4 99.6(6) . .
K16 O7T K4 99.4(6) . .
W7 O7T K7 106.6(6) . 2_647
K16 O7T K7 92.7(6) . 2_647
K4 O7T K7 106.1(5) . 2_647
W8 O8T K7 132.1(7) . .
W8 O8T K4 105.6(6) . 2_647
K7 O8T K4 112.6(5) . 2_647
W8 O8T K4 98.4(6) . .
K7 O8T K4 102.9(5) . .
K4 O8T K4 99.1(4) 2_647 .
W9 O9 K15 137.4(8) . 1_655
W10 O10T K9 124.4(7) . .
W10 O10T K20 160.8(8) . 1_455
K9 O10T K20 70.1(5) . 1_455
W11 O11T K8 148.8(7) . .
W11 O11T K14 103.5(6) . 2_557
K8 O11T K14 96.7(5) . 2_557
W10 O011 W11 151.9(7) . .
W10 O011 K13 102.3(5) . 1_455
W11 O011 K13 105.6(5) . 1_455
P1 O1P1 W2 123.9(7) . .
P1 O1P1 W1 124.0(7) . .
W2 O1P1 W1 92.6(4) . .
P1 O1P1 W3 124.0(7) . .
W2 O1P1 W3 91.3(4) . .
W1 O1P1 W3 91.6(4) . .
P2 O1P2 W10 130.4(7) . .
W11 O1S2 Sb2 124.7(6) . .
W1 O12 W2 123.0(7) . .
W1 O12 K17 116.5(7) . .
W2 O12 K17 103.6(6) . .
W12 O12T K21 106.9(8) . .
W12 O12T K21 103.1(7) . 2_657
K21 O12T K21 34.4(10) . 2_657
W12 O12T K10 133.0(6) . 2_647
K21 O12T K10 108.4(7) . 2_647
K21 O12T K10 89.6(6) 2_657 2_647
P3 O1P3 W16 128.1(7) . .
P3 O1P3 W17 128.5(7) . .
W16 O1P3 W17 89.6(4) . .
W3 O13 W1 122.9(7) . .
W13 O13T K13 162.5(7) . .
Sb1 O14S Sb4 127.7(7) . .
W14 O14T K10 143.5(7) . 1_565
W14 O14T K21 106.5(7) . .
K10 O14T K21 98.0(6) 1_565 .
W14 O14T K21 101.8(7) . 2_657
K10 O14T K21 113.0(6) 1_565 2_657
K21 O14T K21 31.6(10) . 2_657
W21 O1S4 Sb4 130.4(7) . .
W21 O1S4 K6 100.0(5) . 1_455
Sb4 O1S4 K6 124.6(6) . 1_455
W1 O14 W4 151.7(8) . .
W1 O14 K11 105.4(6) . 2_656
W4 O14 K11 100.6(5) . 2_656
W15 O015 W10 152.9(7) . .
W15 O15T K14 105.8(6) . 2_557
W16 O16T K1 142.4(7) . .
W16 O16T K2 108.9(6) . 2_656
K1 O16T K2 105.7(5) . 2_656
W17 O17T K6 169.4(8) . .
W18 O18T K5 99.9(6) . 1_565
W18 O18T K3 104.6(6) . 2_666
K5 O18T K3 77.9(4) 1_565 2_666
W9 O19 W1 148.5(7) . .
W19 O19T K11 140.9(7) . 2_666
W20 O20 K18 116.4(10) . 1_465
W20 O20T K12 109.3(6) . .
W20 O20T K3 126.9(7) . 2_566
K12 O20T K3 98.1(4) . 2_566
P1 O2P1 W4 129.0(7) . .
P1 O2P1 W5 127.9(7) . .
W4 O2P1 W5 90.4(4) . .
W21 O021 W20 123.4(7) . .
W21 O21T K19 153.8(10) . .
W21 O21T K6 105.3(6) . 1_455
K19 O21T K6 99.4(8) . 1_455
P2 O2P2 W12 124.9(6) . .
P2 O2P2 W11 127.8(7) . .
W12 O2P2 W11 92.9(4) . .
W12 O2S2 Sb2 127.1(7) . .
W22 O022 W20 151.0(8) . .
W22 O022 K12 102.1(5) . .
W20 O022 K12 97.4(5) . .
W22 O22T K3 146.1(7) . .
W22 O22T K12 99.3(6) . .
K3 O22T K12 108.4(5) . .
W2 O23 W3 123.9(6) . .
W23 O23T K11 141.7(7) . .
W23 O23T K3 103.7(6) . 2_666
K11 O23T K3 111.1(5) . 2_666
P3 O2P3 W18 129.5(7) . .
P3 O2P3 W19 127.4(7) . .
W18 O2P3 W19 89.5(4) . .
W24 O24T K15 153.7(7) . 2_556
W24 O24T K2 99.5(5) . 2_656
K15 O24T K2 93.4(5) 2_556 2_656
W5 O25 W2 148.0(7) . .
W2 O26 W6 151.8(7) . .
P1 O3P1 W6 129.0(7) . .
P1 O3P1 W7 127.7(7) . .
W6 O3P1 W7 89.3(4) . .
P2 O3P2 W13 130.5(7) . .
W13 O3S3 Sb3 125.4(6) . .
P3 O3P3 W20 129.1(7) . .
P3 O3P3 W21 127.0(7) . .
W20 O3P3 W21 90.0(4) . .
W13 O3S5 Sb5 127.5(6) . .
W13 O3S5 K9 116.4(5) . 1_655
Sb5 O3S5 K9 112.5(5) . 1_655
Sb5 O35S Sb3 126.4(6) . .
W7 O37 W3 148.0(7) . .
W7 O37 K7 99.1(5) . 2_647
W3 O37 K7 100.9(5) . 2_647
W3 O38 W8 151.4(7) . .
W3 O38 K4 103.3(5) . 2_647
W8 O38 K4 98.2(5) . 2_647
P1 O4P1 W8 127.2(7) . .
P1 O4P1 W9 128.9(7) . .
W8 O4P1 W9 91.4(4) . .
W4 O4S1 Sb1 128.5(7) . .
P2 O4P2 W15 125.5(7) . .
P2 O4P2 W14 125.8(7) . .
W15 O4P2 W14 92.9(4) . .
P3 O4P3 W24 125.9(7) . .
P3 O4P3 W23 124.0(7) . .
W24 O4P3 W23 91.5(4) . .
P3 O4P3 W22 123.3(7) . .
W24 O4P3 W22 91.1(4) . .
W23 O4P3 W22 90.8(4) . .
W4 O45 W5 121.9(7) . .
W4 O45 K19 113.0(9) . 2_556
W5 O45 K19 113.6(9) . 2_556
W14 O4S6 Sb6 126.7(6) . .
W14 O4S6 K20 92.1(6) . .
Sb6 O4S6 K20 109.3(6) . .
W9 O49 W4 154.6(7) . .
W5 O5S1 Sb1 132.7(7) . .
W15 O5S6 Sb6 129.0(7) . .
W15 O5S6 K17 115.5(6) . 1_565
Sb6 O5S6 K17 93.6(5) . 1_565
W6 O56 W5 155.5(7) . .
W6 O6S2 Sb2 128.3(7) . .
W6 O6S2 K13 115.1(6) . 1_455
Sb2 O6S2 K13 116.2(5) . 1_455
W16 O6S5 Sb5 131.6(6) . .
W7 O67 W6 122.6(6) . .
W7 O7S2 Sb2 130.6(7) . .
W17 O7S5 Sb5 134.0(7) . .
W17 O7S5 K9 100.2(5) . 1_655
Sb5 O7S5 K9 108.3(5) . 1_655
W7 O78 W8 154.5(7) . .
W7 O78 K4 97.7(5) . .
W8 O78 K4 105.6(5) . .
W18 O8S6 Sb6 127.4(7) . .
W18 O8S6 K20 118.2(8) . .
Sb6 O8S6 K20 114.4(7) . .
W9 O89 W8 122.9(7) . .
W9 O9S3 Sb3 130.2(7) . .
W19 O9S6 Sb6 129.6(7) . .
W19 O9S6 K17 117.1(7) . 1_565
Sb6 O9S6 K17 110.9(6) . 1_565
W11 O112 W12 121.4(6) . .
W11 O112 K14 111.7(6) . .
W12 O112 K14 118.1(6) . .
W11 O112 K8 103.0(5) . 2_557
W12 O112 K8 103.4(5) . 2_557
K14 O112 K8 92.9(4) . 2_557
W11 O115 W15 148.9(7) . .
W11 O115 K14 97.1(5) . 2_557
W15 O115 K14 95.1(5) . 2_557
W11 O115 K8 102.3(5) . 2_557
W15 O115 K8 104.7(5) . 2_557
K14 O115 K8 96.2(4) 2_557 2_557
W21 O124 W24 148.9(7) . .
W12 O213 W13 152.4(7) . .
W14 O214 W12 148.8(7) . .
W14 O214 K8 99.2(5) . 2_557
W12 O214 K8 111.2(5) . 2_557
W14 O214 K21 103.0(7) . .
W12 O214 K21 94.4(6) . .
K8 O214 K21 69.5(6) 2_557 .
W14 O214 K21 95.0(6) . 2_657
W12 O214 K21 86.6(6) . 2_657
K8 O214 K21 100.4(6) 2_557 2_657
K21 O214 K21 31.1(10) . 2_657
W23 O223 W22 123.2(7) . .
W22 O224 W24 122.7(7) . .
W14 O314 W13 152.7(7) . .
W14 O314 K20 104.4(7) . .
W13 O314 K20 102.9(6) . .
W24 O324 W23 121.9(6) . .
W24 O324 K1 103.2(5) . 2_656
W23 O324 K1 100.7(5) . 2_656
W14 O415 W15 120.9(6) . .
W14 O415 K8 98.6(5) . 2_557
W15 O415 K8 114.8(5) . 2_557
W17 O617 W16 121.5(6) . .
W17 O617 K2 110.9(5) . .
W16 O617 K2 109.6(5) . .
W17 O617 K1 98.2(5) . 2_656
W16 O617 K1 114.6(5) . 2_656
K2 O617 K1 99.6(4) . 2_656
W21 O621 W16 157.7(8) . .
W24 O624 W16 149.7(7) . .
W24 O624 K2 99.7(5) . 2_656
W16 O624 K2 95.1(4) . 2_656
W24 O624 K1 100.9(5) . 2_656
W16 O624 K1 105.6(5) . 2_656
K2 O624 K1 89.0(4) 2_656 2_656
W17 O718 W18 154.8(8) . .
W17 O718 K9 86.3(5) . 1_655
W18 O718 K9 118.6(5) . 1_655
W23 O723 W17 147.4(7) . .
W23 O723 K1 108.4(5) . 2_656
W17 O723 K1 103.7(5) . 2_656
W19 O819 W18 121.1(7) . .
W19 O819 K5 130.8(6) . 1_565
W18 O819 K5 107.9(5) . 1_565
W23 O823 W18 151.6(7) . .
W23 O823 K3 98.0(5) . 2_666
W18 O823 K3 103.8(5) . 2_666
W19 O920 W20 154.4(7) . .
W22 O922 W19 148.2(7) . .
O16T K1 O4T 129.1(4) . .
O16T K1 O723 121.2(4) . 2_656
O4T K1 O723 109.7(4) . 2_656
O16T K1 O4W 71.8(5) . .
O4T K1 O4W 73.1(5) . .
O723 K1 O4W 137.0(5) 2_656 .
O16T K1 O26W 123.9(6) . 2_556
O4T K1 O26W 71.2(6) . 2_556
O723 K1 O26W 69.0(6) 2_656 2_556
O4W K1 O26W 142.1(6) . 2_556
O16T K1 O324 136.1(4) . 2_656
O4T K1 O324 76.7(4) . 2_656
O723 K1 O324 53.9(4) 2_656 2_656
O4W K1 O324 87.4(4) . 2_656
O26W K1 O324 96.4(6) 2_556 2_656
O16T K1 O617 66.7(4) . 2_656
O4T K1 O617 164.2(4) . 2_656
O723 K1 O617 54.7(3) 2_656 2_656
O4W K1 O617 115.8(4) . 2_656
O26W K1 O617 101.9(6) 2_556 2_656
O324 K1 O617 90.4(4) 2_656 2_656
O16T K1 O624 84.1(4) . 2_656
O4T K1 O624 122.9(4) . 2_656
O723 K1 O624 64.2(4) 2_656 2_656
O4W K1 O624 78.3(4) . 2_656
O26W K1 O624 133.1(6) 2_556 2_656
O324 K1 O624 53.4(3) 2_656 2_656
O617 K1 O624 51.4(3) 2_656 2_656
O16T K1 W17 92.9(3) . 2_656
O4T K1 W17 136.1(3) . 2_656
O723 K1 W17 30.0(3) 2_656 2_656
O4W K1 W17 142.7(4) . 2_656
O26W K1 W17 74.8(5) 2_556 2_656
O324 K1 W17 80.6(3) 2_656 2_656
O617 K1 W17 30.2(2) 2_656 2_656
O624 K1 W17 66.2(3) 2_656 2_656
O16T K1 W23 144.7(3) . 2_656
O4T K1 W23 84.9(3) . 2_656
O723 K1 W23 28.1(3) 2_656 2_656
O4W K1 W23 117.8(4) . 2_656
O26W K1 W23 71.3(5) 2_556 2_656
O324 K1 W23 30.5(2) 2_656 2_656
O617 K1 W23 79.4(3) 2_656 2_656
O624 K1 W23 66.6(3) 2_656 2_656
W17 K1 W23 58.13(7) 2_656 2_656
O16T K1 W24 107.3(3) . 2_656
O4T K1 W24 95.9(3) . 2_656
O723 K1 W24 64.4(3) 2_656 2_656
O4W K1 W24 72.6(4) . 2_656
O26W K1 W24 123.3(5) 2_556 2_656
O324 K1 W24 28.8(2) 2_656 2_656
O617 K1 W24 75.8(3) 2_656 2_656
O624 K1 W24 27.7(2) 2_656 2_656
W17 K1 W24 80.44(10) 2_656 2_656
W23 K1 W24 52.40(7) 2_656 2_656
O16T K1 W4 111.8(3) . .
O4T K1 W4 17.3(3) . .
O723 K1 W4 127.0(3) 2_656 .
O4W K1 W4 60.6(3) . .
O26W K1 W4 81.7(5) 2_556 .
O324 K1 W4 88.7(3) 2_656 .
O617 K1 W4 176.4(3) 2_656 .
O624 K1 W4 125.6(3) 2_656 .
W17 K1 W4 152.69(14) 2_656 .
W23 K1 W4 101.43(11) 2_656 .
W24 K1 W4 101.84(12) 2_656 .
O4W K2 O12W 72.3(6) . .
O4W K2 O617 89.9(4) . .
O12W K2 O617 101.3(5) . .
O4W K2 O35W 121.9(9) . 2_656
O12W K2 O35W 71.3(9) . 2_656
O617 K2 O35W 140.6(9) . 2_656
O4W K2 O16T 109.9(5) . 2_656
O12W K2 O16T 166.7(5) . 2_656
O617 K2 O16T 65.9(4) . 2_656
O35W K2 O16T 115.8(9) 2_656 2_656
O4W K2 O624 80.4(4) . 2_656
O12W K2 O624 134.9(5) . 2_656
O617 K2 O624 114.1(4) . 2_656
O35W K2 O624 95.2(9) 2_656 2_656
O16T K2 O624 57.6(4) 2_656 2_656
O4W K2 O24T 64.1(4) . 2_656
O12W K2 O24T 81.0(5) . 2_656
O617 K2 O24T 152.2(4) . 2_656
O35W K2 O24T 66.7(9) 2_656 2_656
O16T K2 O24T 112.0(4) 2_656 2_656
O624 K2 O24T 54.6(4) 2_656 2_656
O4W K2 O30W 175.7(7) . .
O12W K2 O30W 110.9(7) . .
O617 K2 O30W 86.7(6) . .
O35W K2 O30W 62.3(10) 2_656 .
O16T K2 O30W 66.3(6) 2_656 .
O624 K2 O30W 98.7(6) 2_656 .
O24T K2 O30W 118.8(6) 2_656 .
O4W K2 W24 74.7(4) . 2_656
O12W K2 W24 107.9(5) . 2_656
O617 K2 W24 140.5(3) . 2_656
O35W K2 W24 75.4(8) 2_656 2_656
O16T K2 W24 85.2(3) 2_656 2_656
O624 K2 W24 28.6(2) 2_656 2_656
O24T K2 W24 26.9(2) 2_656 2_656
O30W K2 W24 106.5(6) . 2_656
O4W K2 W16 102.3(4) . 2_656
O12W K2 W16 167.8(5) . 2_656
O617 K2 W16 89.4(3) . 2_656
O35W K2 W16 103.9(8) 2_656 2_656
O16T K2 W16 25.3(3) 2_656 2_656
O624 K2 W16 33.2(2) 2_656 2_656
O24T K2 W16 86.8(3) 2_656 2_656
O30W K2 W16 75.1(6) . 2_656
W24 K2 W16 59.95(8) 2_656 2_656
O4W K2 W16 64.9(4) . .
O12W K2 W16 102.8(5) . .
O617 K2 W16 27.6(2) . .
O35W K2 W16 167.0(9) 2_656 .
O16T K2 W16 67.8(3) 2_656 .
O624 K2 W16 97.0(3) 2_656 .
O24T K2 W16 124.7(3) 2_656 .
O30W K2 W16 111.2(6) . .
W24 K2 W16 117.63(16) 2_656 .
W16 K2 W16 84.11(11) 2_656 .
O4W K2 W17 100.0(4) . .
O12W K2 W17 80.7(5) . .
O617 K2 W17 26.9(2) . .
O35W K2 W17 116.7(9) 2_656 .
O16T K2 W17 86.0(3) 2_656 .
O624 K2 W17 140.2(3) 2_656 .
O24T K2 W17 158.8(3) 2_656 .
O30W K2 W17 78.0(6) . .
W24 K2 W17 167.41(17) 2_656 .
W16 K2 W17 111.24(13) 2_656 .
W16 K2 W17 50.36(7) . .
O22T K3 O2W 138.8(5) . 2_566
O22T K3 O14W 70.7(5) . 2_656
O2W K3 O14W 109.0(6) 2_566 2_656
O22T K3 O7W 73.6(5) . 2_656
O2W K3 O7W 147.3(6) 2_566 2_656
O14W K3 O7W 82.9(6) 2_656 2_656
O22T K3 O37W 74.9(10) . .
O2W K3 O37W 72.2(10) 2_566 .
O14W K3 O37W 124.0(11) 2_656 .
O7W K3 O37W 127.1(11) 2_656 .
O22T K3 O23T 113.9(5) . 2_666
O2W K3 O23T 76.4(4) 2_566 2_666
O14W K3 O23T 166.6(5) 2_656 2_666
O7W K3 O23T 86.4(5) 2_656 2_666
O37W K3 O23T 69.2(10) . 2_666
O22T K3 O823 134.7(5) . 2_666
O2W K3 O823 85.1(4) 2_566 2_666
O14W K3 O823 111.8(5) 2_656 2_666
O7W K3 O823 62.4(5) 2_656 2_666
O37W K3 O823 123.9(10) . 2_666
O23T K3 O823 55.7(4) 2_666 2_666
O22T K3 O18T 128.8(4) . 2_666
O2W K3 O18T 79.4(4) 2_566 2_666
O14W K3 O18T 63.5(5) 2_656 2_666
O7W K3 O18T 79.3(5) 2_656 2_666
O37W K3 O18T 151.5(10) . 2_666
O23T K3 O18T 106.7(4) 2_666 2_666
O823 K3 O18T 54.1(4) 2_666 2_666
O22T K3 O20T 65.9(4) . 2_566
O2W K3 O20T 80.0(4) 2_566 2_566
O14W K3 O20T 55.8(5) 2_656 2_566
O7W K3 O20T 129.0(5) 2_656 2_566
O37W K3 O20T 70.3(10) . 2_566
O23T K3 O20T 137.5(4) 2_666 2_566
O823 K3 O20T 154.9(4) 2_666 2_566
O18T K3 O20T 102.9(4) 2_666 2_566
O22T K3 W23 127.2(4) . 2_666
O2W K3 W23 80.5(4) 2_566 2_666
O14W K3 W23 140.5(4) 2_656 2_666
O7W K3 W23 72.2(4) 2_656 2_666
O37W K3 W23 95.5(10) . 2_666
O23T K3 W23 26.6(3) 2_666 2_666
O823 K3 W23 29.1(3) 2_666 2_666
O18T K3 W23 81.8(3) 2_666 2_666
O20T K3 W23 158.6(3) 2_566 2_666
O22T K3 K5 81.3(3) . 2_656
O2W K3 K5 128.5(4) 2_566 2_656
O14W K3 K5 44.2(4) 2_656 2_656
O7W K3 K5 43.2(4) 2_656 2_656
O37W K3 K5 156.2(10) . 2_656
O23T K3 K5 122.7(3) 2_666 2_656
O823 K3 K5 74.2(3) 2_666 2_656
O18T K3 K5 50.2(3) 2_666 2_656
O20T K3 K5 99.6(3) 2_566 2_656
W23 K3 K5 99.29(16) 2_666 2_656
O22T K3 W18 137.0(4) . 2_666
O2W K3 W18 81.9(4) 2_566 2_666
O14W K3 W18 84.7(4) 2_656 2_666
O7W K3 W18 68.6(4) 2_656 2_666
O37W K3 W18 146.1(10) . 2_666
O23T K3 W18 83.9(3) 2_666 2_666
O823 K3 W18 29.8(3) 2_666 2_666
O18T K3 W18 24.4(3) 2_666 2_666
O20T K3 W18 126.9(3) 2_566 2_666
W23 K3 W18 58.07(8) 2_666 2_666
K5 K3 W18 57.11(12) 2_656 2_666
O10W K4 O38 119.9(5) 2_647 2_647
O10W K4 O78 74.8(5) 2_647 .
O38 K4 O78 137.2(4) 2_647 .
O10W K4 O8T 152.4(6) 2_647 2_647
O38 K4 O8T 59.8(4) 2_647 2_647
O78 K4 O8T 88.6(4) . 2_647
O10W K4 O7T 115.9(5) 2_647 .
O38 K4 O7T 124.1(4) 2_647 .
O78 K4 O7T 58.2(4) . .
O8T K4 O7T 70.4(4) 2_647 .
O10W K4 O3T 64.5(5) 2_647 2_647
O38 K4 O3T 55.6(4) 2_647 2_647
O78 K4 O3T 123.7(4) . 2_647
O8T K4 O3T 110.4(4) 2_647 2_647
O7T K4 O3T 177.7(5) . 2_647
O10W K4 O8T 71.5(5) 2_647 .
O38 K4 O8T 90.6(4) 2_647 .
O78 K4 O8T 53.9(4) . .
O8T K4 O8T 80.9(4) 2_647 .
O7T K4 O8T 105.6(4) . .
O3T K4 O8T 76.7(4) 2_647 .
O10W K4 W7 93.1(4) 2_647 .
O38 K4 W7 142.5(3) 2_647 .
O78 K4 W7 31.0(2) . .
O8T K4 W7 82.7(3) 2_647 .
O7T K4 W7 28.1(3) . .
O3T K4 W7 153.5(3) 2_647 .
O8T K4 W7 83.2(3) . .
O10W K4 W3 91.8(4) 2_647 2_647
O38 K4 W3 28.5(3) 2_647 2_647
O78 K4 W3 138.6(3) . 2_647
O8T K4 W3 86.3(3) 2_647 2_647
O7T K4 W3 152.2(3) . 2_647
O3T K4 W3 27.3(3) 2_647 2_647
O8T K4 W3 84.7(3) . 2_647
W7 K4 W3 164.8(2) . 2_647
O10W K4 W8 147.2(5) 2_647 2_647
O38 K4 W8 33.6(3) 2_647 2_647
O78 K4 W8 112.4(3) . 2_647
O8T K4 W8 26.4(3) 2_647 2_647
O7T K4 W8 93.2(3) . 2_647
O3T K4 W8 87.1(3) 2_647 2_647
O8T K4 W8 86.9(3) . 2_647
W7 K4 W8 108.95(14) . 2_647
W3 K4 W8 61.13(9) 2_647 2_647
O10W K4 W8 65.4(4) 2_647 .
O38 K4 W8 116.3(3) 2_647 .
O78 K4 W8 28.5(3) . .
O8T K4 W8 89.5(3) 2_647 .
O7T K4 W8 85.2(3) . .
O3T K4 W8 96.9(3) 2_647 .
O8T K4 W8 26.5(3) . .
W7 K4 W8 59.25(9) . .
W3 K4 W8 110.31(17) 2_647 .
W8 K4 W8 104.84(15) 2_647 .
O10W K4 K10 38.8(4) 2_647 2_647
O38 K4 K10 90.0(3) 2_647 2_647
O78 K4 K10 113.5(3) . 2_647
O8T K4 K10 149.2(3) 2_647 2_647
O7T K4 K10 139.0(3) . 2_647
O3T K4 K10 39.8(3) 2_647 2_647
O8T K4 K10 94.8(3) . 2_647
W7 K4 K10 127.29(17) . 2_647
W3 K4 K10 62.91(13) 2_647 2_647
W8 K4 K10 123.58(17) 2_647 2_647
W8 K4 K10 100.18(16) . 2_647
O1T K5 O36W 78.4(10) . 2_656
O1T K5 O7W 118.3(6) . .
O36W K5 O7W 146.8(10) 2_656 .
O1T K5 O819 82.9(4) . 1_545
O36W K5 O819 146.1(10) 2_656 1_545
O7W K5 O819 67.1(5) . 1_545
O1T K5 O28W 83.7(7) . .
O36W K5 O28W 63.0(11) 2_656 .
O7W K5 O28W 141.8(7) . .
O819 K5 O28W 87.1(6) 1_545 .
O1T K5 O14W 155.5(6) . .
O36W K5 O14W 77.7(10) 2_656 .
O7W K5 O14W 85.1(6) . .
O819 K5 O14W 115.1(5) 1_545 .
O28W K5 O14W 80.9(7) . .
O1T K5 O8W 68.3(5) . .
O36W K5 O8W 75.7(10) 2_656 .
O7W K5 O8W 84.1(6) . .
O819 K5 O8W 122.5(5) 1_545 .
O28W K5 O8W 134.0(7) . .
O14W K5 O8W 110.4(6) . .
O1T K5 O18T 122.1(4) . 1_545
O36W K5 O18T 114.5(10) 2_656 1_545
O7W K5 O18T 82.2(5) . 1_545
O819 K5 O18T 54.6(4) 1_545 1_545
O28W K5 O18T 59.7(6) . 1_545
O14W K5 O18T 64.7(5) . 1_545
O8W K5 O18T 165.8(5) . 1_545
O1T K5 W18 104.7(3) . 1_545
O36W K5 W18 134.3(10) 2_656 1_545
O7W K5 W18 72.4(4) . 1_545
O819 K5 W18 28.6(3) 1_545 1_545
O28W K5 W18 71.8(6) . 1_545
O14W K5 W18 88.4(4) . 1_545
O8W K5 W18 148.7(4) . 1_545
O18T K5 W18 26.1(3) 1_545 1_545
O1T K5 K3 159.5(4) . 2_656
O36W K5 K3 122.1(9) 2_656 2_656
O7W K5 K3 45.3(4) . 2_656
O819 K5 K3 78.8(3) 1_545 2_656
O28W K5 K3 104.2(6) . 2_656
O14W K5 K3 44.6(4) . 2_656
O8W K5 K3 114.8(4) . 2_656
O18T K5 K3 51.9(3) 1_545 2_656
W18 K5 K3 61.47(12) 1_545 2_656
O1T K5 K11 50.9(3) . 2_656
O36W K5 K11 108.5(10) 2_656 2_656
O7W K5 K11 70.8(4) . 2_656
O819 K5 K11 79.8(3) 1_545 2_656
O28W K5 K11 133.8(6) . 2_656
O14W K5 K11 144.5(5) . 2_656
O8W K5 K11 43.3(4) . 2_656
O18T K5 K11 133.5(3) 1_545 2_656
W18 K5 K11 107.78(19) 1_545 2_656
K3 K5 K11 116.1(2) 2_656 2_656
O1T K5 K18 130.7(6) . .
O36W K5 K18 68.1(10) 2_656 .
O7W K5 K18 109.3(6) . .
O819 K5 K18 105.5(5) 1_545 .
O28W K5 K18 49.4(7) . .
O14W K5 K18 31.6(6) . .
O8W K5 K18 131.2(6) . .
O18T K5 K18 51.5(5) 1_545 .
W18 K5 K18 77.4(4) 1_545 .
K3 K5 K18 64.1(5) 2_656 .
K11 K5 K18 174.4(5) 2_656 .
O17T K6 O15W 148.3(6) . .
O17T K6 O9W 68.9(5) . .
O15W K6 O9W 84.0(6) . .
O17T K6 O21T 128.3(5) . 1_655
O15W K6 O21T 81.8(5) . 1_655
O9W K6 O21T 160.1(5) . 1_655
O17T K6 O30W 70.8(7) . .
O15W K6 O30W 94.5(8) . .
O9W K6 O30W 91.3(7) . .
O21T K6 O30W 103.8(7) 1_655 .
O17T K6 O1S4 127.2(4) . 1_655
O15W K6 O1S4 75.1(5) . 1_655
O9W K6 O1S4 106.1(5) . 1_655
O21T K6 O1S4 56.6(4) 1_655 1_655
O30W K6 O1S4 158.4(7) . 1_655
O17T K6 O26W 65.4(6) . 1_655
O15W K6 O26W 136.0(7) . 1_655
O9W K6 O26W 133.8(6) . 1_655
O21T K6 O26W 65.3(5) 1_655 1_655
O30W K6 O26W 67.9(8) . 1_655
O1S4 K6 O26W 106.4(6) 1_655 1_655
O17T K6 O2W 69.0(4) . 1_655
O15W K6 O2W 140.8(6) . 1_655
O9W K6 O2W 115.6(5) . 1_655
O21T K6 O2W 69.2(4) 1_655 1_655
O30W K6 O2W 117.2(7) . 1_655
O1S4 K6 O2W 67.1(4) 1_655 1_655
O26W K6 O2W 52.2(6) 1_655 1_655
O17T K6 W21 134.7(4) . 1_655
O15W K6 W21 76.4(5) . 1_655
O9W K6 W21 135.4(4) . 1_655
O21T K6 W21 26.4(3) 1_655 1_655
O30W K6 W21 129.5(6) . 1_655
O1S4 K6 W21 30.2(3) 1_655 1_655
O26W K6 W21 84.7(5) 1_655 1_655
O2W K6 W21 65.8(3) 1_655 1_655
O17T K6 K19 101.0(6) . 1_655
O15W K6 K19 98.0(7) . 1_655
O9W K6 K19 157.3(6) . 1_655
O21T K6 K19 40.2(5) 1_655 1_655
O30W K6 K19 66.0(8) . 1_655
O1S4 K6 K19 96.2(5) 1_655 1_655
O26W K6 K19 38.1(7) 1_655 1_655
O2W K6 K19 76.8(6) 1_655 1_655
W21 K6 K19 66.4(5) 1_655 1_655
O17T K6 K19 112.2(6) . 2_656
O15W K6 K19 38.8(6) . 2_656
O9W K6 K19 67.4(6) . 2_656
O21T K6 K19 108.2(6) 1_655 2_656
O30W K6 K19 61.2(8) . 2_656
O1S4 K6 K19 113.3(5) 1_655 2_656
O26W K6 K19 125.3(7) 1_655 2_656
O2W K6 K19 176.9(6) 1_655 2_656
W21 K6 K19 112.8(5) 1_655 2_656
K19 K6 K19 100.1(6) 1_655 2_656
O17T K6 K9 48.7(3) . 1_655
O15W K6 K9 115.5(5) . 1_655
O9W K6 K9 37.4(4) . 1_655
O21T K6 K9 142.6(3) 1_655 1_655
O30W K6 K9 107.3(6) . 1_655
O1S4 K6 K9 94.3(3) 1_655 1_655
O26W K6 K9 108.4(5) 1_655 1_655
O2W K6 K9 78.3(3) 1_655 1_655
W21 K6 K9 121.58(18) 1_655 1_655
K19 K6 K9 146.5(5) 1_655 1_655
K19 K6 K9 104.7(5) 2_656 1_655
O8T K7 O29W 75.1(7) . 2_647
O8T K7 O19W 146.2(6) . .
O29W K7 O19W 133.9(8) 2_647 .
O8T K7 O6T 125.0(5) . 1_655
O29W K7 O6T 63.6(7) 2_647 1_655
O19W K7 O6T 72.0(5) . 1_655
O8T K7 O16W 83.8(5) . 1_655
O29W K7 O16W 82.7(8) 2_647 1_655
O19W K7 O16W 83.9(6) . 1_655
O6T K7 O16W 57.4(5) 1_655 1_655
O8T K7 O7T 70.9(4) . 2_647
O29W K7 O7T 75.7(7) 2_647 2_647
O19W K7 O7T 126.1(6) . 2_647
O6T K7 O7T 126.2(4) 1_655 2_647
O16W K7 O7T 150.0(5) 1_655 2_647
O8T K7 O37 88.8(4) . 2_647
O29W K7 O37 130.1(7) 2_647 2_647
O19W K7 O37 82.5(5) . 2_647
O6T K7 O37 145.7(4) 1_655 2_647
O16W K7 O37 143.0(5) 1_655 2_647
O7T K7 O37 54.4(4) 2_647 2_647
O8T K7 O3T 81.5(4) . 2_647
O29W K7 O3T 156.0(7) 2_647 2_647
O19W K7 O3T 67.1(5) . 2_647
O6T K7 O3T 129.6(4) 1_655 2_647
O16W K7 O3T 89.7(5) 1_655 2_647
O7T K7 O3T 101.7(4) 2_647 2_647
O37 K7 O3T 53.4(4) 2_647 2_647
O8T K7 W7 80.0(3) . 2_647
O29W K7 W7 101.1(6) 2_647 2_647
O19W K7 W7 105.1(5) . 2_647
O6T K7 W7 140.3(3) 1_655 2_647
O16W K7 W7 161.7(4) 1_655 2_647
O7T K7 W7 25.5(3) 2_647 2_647
O37 K7 W7 29.0(2) 2_647 2_647
O3T K7 W7 79.7(3) 2_647 2_647
O8T K7 W3 85.9(3) . 2_647
O29W K7 W3 153.0(6) 2_647 2_647
O19W K7 W3 71.0(5) . 2_647
O6T K7 W3 142.8(3) 1_655 2_647
O16W K7 W3 114.5(4) 1_655 2_647
O7T K7 W3 80.1(3) 2_647 2_647
O37 K7 W3 28.6(2) 2_647 2_647
O3T K7 W3 24.9(3) 2_647 2_647
W7 K7 W3 56.12(9) 2_647 2_647
O8T K7 K16 80.8(4) . 2_647
O29W K7 K16 38.9(7) 2_647 2_647
O19W K7 K16 131.9(6) . 2_647
O6T K7 K16 88.0(4) 1_655 2_647
O16W K7 K16 121.6(5) 1_655 2_647
O7T K7 K16 40.2(4) 2_647 2_647
O37 K7 K16 92.6(4) 2_647 2_647
O3T K7 K16 141.8(4) 2_647 2_647
W7 K7 K16 64.0(3) 2_647 2_647
W3 K7 K16 120.0(3) 2_647 2_647
O8T K7 K4 41.6(3) . .
O29W K7 K4 116.4(6) 2_647 .
O19W K7 K4 105.8(5) . .
O6T K7 K4 141.7(3) 1_655 .
O16W K7 K4 84.3(4) 1_655 .
O7T K7 K4 86.9(3) 2_647 .
O37 K7 K4 66.8(3) 2_647 .
O3T K7 K4 39.9(3) 2_647 .
W7 K7 K4 77.97(13) 2_647 .
W3 K7 K4 49.82(10) 2_647 .
K16 K7 K4 116.0(3) 2_647 .
O11T K8 O415 125.6(5) . 2_557
O11T K8 O214 121.5(4) . 2_557
O415 K8 O214 56.0(4) 2_557 2_557
O11T K8 O22W 130.7(6) . 2_547
O415 K8 O22W 97.3(6) 2_557 2_547
O214 K8 O22W 101.4(6) 2_557 2_547
O11T K8 O34W 76.2(7) . 1_455
O415 K8 O34W 96.8(8) 2_557 1_455
O214 K8 O34W 152.5(8) 2_557 1_455
O22W K8 O34W 75.6(8) 2_547 1_455
O11T K8 O112 69.7(4) . 2_557
O415 K8 O112 89.6(4) 2_557 2_557
O214 K8 O112 52.1(3) 2_557 2_557
O22W K8 O112 140.9(6) 2_547 2_557
O34W K8 O112 141.9(8) 1_455 2_557
O11T K8 O11W 118.2(6) . 2_557
O415 K8 O11W 110.7(6) 2_557 2_557
O214 K8 O11W 70.1(6) 2_557 2_557
O22W K8 O11W 52.7(7) 2_547 2_557
O34W K8 O11W 122.9(9) 1_455 2_557
O112 K8 O11W 88.9(6) 2_557 2_557
O11T K8 O115 77.1(4) . 2_557
O415 K8 O115 51.8(4) 2_557 2_557
O214 K8 O115 64.6(4) 2_557 2_557
O22W K8 O115 149.1(6) 2_547 2_557
O34W K8 O115 103.8(8) 1_455 2_557
O112 K8 O115 52.8(3) 2_557 2_557
O11W K8 O115 132.7(6) 2_557 2_557
O11T K8 O31W 65.6(6) . 1_455
O415 K8 O31W 161.5(6) 2_557 1_455
O214 K8 O31W 106.1(6) 2_557 1_455
O22W K8 O31W 80.9(7) 2_547 1_455
O34W K8 O31W 100.5(9) 1_455 1_455
O112 K8 O31W 80.7(6) 2_557 1_455
O11W K8 O31W 53.7(7) 2_557 1_455
O115 K8 O31W 128.5(6) 2_557 1_455
O11T K8 K21 127.7(6) . 2_557
O415 K8 K21 98.1(6) 2_557 2_557
O214 K8 K21 58.2(5) 2_557 2_557
O22W K8 K21 55.8(6) 2_547 2_557
O34W K8 K21 130.5(8) 1_455 2_557
O112 K8 K21 85.2(5) 2_557 2_557
O11W K8 K21 13.1(6) 2_557 2_557
O115 K8 K21 122.3(6) 2_557 2_557
O31W K8 K21 65.6(7) 1_455 2_557
O11T K8 K13 70.7(4) . 1_455
O415 K8 K13 145.3(4) 2_557 1_455
O214 K8 K13 147.5(4) 2_557 1_455
O22W K8 K13 60.0(5) 2_547 1_455
O34W K8 K13 54.3(7) 1_455 1_455
O112 K8 K13 124.8(4) 2_557 1_455
O11W K8 K13 77.6(6) 2_557 1_455
O115 K8 K13 144.4(4) 2_557 1_455
O31W K8 K13 48.2(6) 1_455 1_455
K21 K8 K13 90.0(5) 2_557 1_455
O11T K8 W14 142.2(4) . 2_557
O415 K8 W14 31.2(3) 2_557 2_557
O214 K8 W14 30.6(2) 2_557 2_557
O22W K8 W14 87.1(5) 2_547 2_557
O34W K8 W14 122.6(7) 1_455 2_557
O112 K8 W14 79.2(3) 2_557 2_557
O11W K8 W14 81.1(6) 2_557 2_557
O115 K8 W14 66.9(3) 2_557 2_557
O31W K8 W14 130.5(6) 1_455 2_557
K21 K8 W14 68.0(5) 2_557 2_557
K13 K8 W14 147.0(3) 1_455 2_557
O10T K9 O3S5 118.9(5) . 1_455
O10T K9 O13W 70.6(5) . .
O3S5 K9 O13W 135.6(6) 1_455 .
O10T K9 O9W 103.9(5) . 1_455
O3S5 K9 O9W 126.8(5) 1_455 1_455
O13W K9 O9W 85.9(6) . 1_455
O10T K9 O6W 76.5(5) . 1_455
O3S5 K9 O6W 90.9(5) 1_455 1_455
O13W K9 O6W 132.0(6) . 1_455
O9W K9 O6W 68.9(5) 1_455 1_455
O10T K9 O7S5 167.2(5) . 1_455
O3S5 K9 O7S5 56.3(4) 1_455 1_455
O13W K9 O7S5 104.1(5) . 1_455
O9W K9 O7S5 87.0(5) 1_455 1_455
O6W K9 O7S5 114.2(5) 1_455 1_455
O10T K9 O718 120.3(4) . 1_455
O3S5 K9 O718 78.8(4) 1_455 1_455
O13W K9 O718 61.8(5) . 1_455
O9W K9 O718 106.4(5) 1_455 1_455
O6W K9 O718 163.0(5) 1_455 1_455
O7S5 K9 O718 48.8(3) 1_455 1_455
O10T K9 K20 62.3(5) . 1_455
O3S5 K9 K20 69.0(5) 1_455 1_455
O13W K9 K20 82.0(6) . 1_455
O9W K9 K20 164.1(6) 1_455 1_455
O6W K9 K20 112.4(6) 1_455 1_455
O7S5 K9 K20 105.9(5) 1_455 1_455
O718 K9 K20 76.8(5) 1_455 1_455
O10T K9 W17 144.5(4) . 1_455
O3S5 K9 W17 81.1(3) 1_455 1_455
O13W K9 W17 74.8(4) . 1_455
O9W K9 W17 81.3(4) 1_455 1_455
O6W K9 W17 135.6(4) 1_455 1_455
O7S5 K9 W17 29.5(2) 1_455 1_455
O718 K9 W17 29.8(2) 1_455 1_455
K20 K9 W17 105.2(4) 1_455 1_455
O10T K9 W13 97.6(3) . 1_455
O3S5 K9 W13 25.0(3) 1_455 1_455
O13W K9 W13 144.8(5) . 1_455
O9W K9 W13 129.2(4) 1_455 1_455
O6W K9 W13 72.4(4) 1_455 1_455
O7S5 K9 W13 80.1(3) 1_455 1_455
O718 K9 W13 101.0(3) 1_455 1_455
K20 K9 W13 63.6(4) 1_455 1_455
W17 K9 W13 106.04(17) 1_455 1_455
O10T K9 W10 20.9(3) . .
O3S5 K9 W10 137.0(3) 1_455 .
O13W K9 W10 66.5(4) . .
O9W K9 W10 83.1(4) 1_455 .
O6W K9 W10 70.2(4) 1_455 .
O7S5 K9 W10 166.7(3) 1_455 .
O718 K9 W10 126.3(3) 1_455 .
K20 K9 W10 82.7(4) 1_455 .
W17 K9 W10 139.1(2) 1_455 .
W13 K9 W10 113.09(18) 1_455 .
O10T K9 Sb5 146.5(4) . 1_455
O3S5 K9 Sb5 28.8(3) 1_455 1_455
O13W K9 Sb5 122.6(5) . 1_455
O9W K9 Sb5 107.5(4) 1_455 1_455
O6W K9 Sb5 104.2(4) 1_455 1_455
O7S5 K9 Sb5 27.5(2) 1_455 1_455
O718 K9 Sb5 60.8(2) 1_455 1_455
K20 K9 Sb5 87.7(4) 1_455 1_455
W17 K9 Sb5 53.87(10) 1_455 1_455
W13 K9 Sb5 52.89(9) 1_455 1_455
W10 K9 Sb5 165.8(2) . 1_455
O14T K10 O10W 137.9(6) 1_545 .
O14T K10 O3T 151.7(5) 1_545 .
O10W K10 O3T 70.3(5) . .
O14T K10 O22W 76.8(6) 1_545 .
O10W K10 O22W 84.7(7) . .
O3T K10 O22W 108.7(6) . .
O14T K10 O3W 79.1(5) 1_545 1_545
O10W K10 O3W 136.1(6) . 1_545
O3T K10 O3W 74.2(5) . 1_545
O22W K10 O3W 83.1(6) . 1_545
O14T K10 O32W 68.5(6) 1_545 2_647
O10W K10 O32W 95.0(7) . 2_647
O3T K10 O32W 121.0(7) . 2_647
O22W K10 O32W 127.0(8) . 2_647
O3W K10 O32W 125.5(7) 1_545 2_647
O14T K10 O5W 72.9(5) 1_545 1_545
O10W K10 O5W 133.6(6) . 1_545
O3T K10 O5W 88.6(5) . 1_545
O22W K10 O5W 141.7(6) . 1_545
O3W K10 O5W 68.8(5) 1_545 1_545
O32W K10 O5W 60.6(7) 2_647 1_545
O14T K10 O12T 69.1(4) 1_545 2_647
O10W K10 O12T 69.4(5) . 2_647
O3T K10 O12T 139.2(5) . 2_647
O22W K10 O12T 73.6(6) . 2_647
O3W K10 O12T 143.9(5) 1_545 2_647
O32W K10 O12T 57.3(6) 2_647 2_647
O5W K10 O12T 115.1(5) 1_545 2_647
O14T K10 K4 154.0(4) 1_545 2_647
O10W K10 K4 39.6(4) . 2_647
O3T K10 K4 46.4(3) . 2_647
O22W K10 K4 120.7(5) . 2_647
O3W K10 K4 119.7(4) 1_545 2_647
O32W K10 K4 85.5(6) 2_647 2_647
O5W K10 K4 96.2(4) 1_545 2_647
O12T K10 K4 96.0(3) 2_647 2_647
O14T K10 K21 45.0(5) 1_545 1_545
O10W K10 K21 97.3(6) . 1_545
O3T K10 K21 150.9(5) . 1_545
O22W K10 K21 42.6(6) . 1_545
O3W K10 K21 101.5(5) 1_545 1_545
O32W K10 K21 85.4(7) 2_647 1_545
O5W K10 K21 117.2(5) 1_545 1_545
O12T K10 K21 43.3(4) 2_647 1_545
K4 K10 K21 134.6(4) 2_647 1_545
O14T K10 K8 51.1(3) 1_545 2_547
O10W K10 K8 119.2(5) . 2_547
O3T K10 K8 118.9(4) . 2_547
O22W K10 K8 34.5(5) . 2_547
O3W K10 K8 59.4(4) 1_545 2_547
O32W K10 K8 118.0(6) 2_647 2_547
O5W K10 K8 107.2(4) 1_545 2_547
O12T K10 K8 86.8(3) 2_647 2_547
K4 K10 K8 152.7(2) 2_647 2_547
K21 K10 K8 43.6(4) 1_545 2_547
O14T K10 K7 143.5(4) 1_545 2_647
O10W K10 K7 58.3(4) . 2_647
O3T K10 K7 37.0(3) . 2_647
O22W K10 K7 72.7(5) . 2_647
O3W K10 K7 77.9(4) 1_545 2_647
O32W K10 K7 147.5(6) 2_647 2_647
O5W K10 K7 122.9(4) 1_545 2_647
O12T K10 K7 119.1(3) 2_647 2_647
K4 K10 K7 62.20(15) 2_647 2_647
K21 K10 K7 114.0(4) 1_545 2_647
K8 K10 K7 92.71(16) 2_547 2_647
O1W K11 O23T 142.6(6) 2_656 .
O1W K11 O19T 68.2(5) 2_656 2_666
O23T K11 O19T 123.5(5) . 2_666
O1W K11 O14 69.4(5) 2_656 2_656
O23T K11 O14 132.0(5) . 2_656
O19T K11 O14 99.1(5) 2_666 2_656
O1W K11 O8W 136.5(6) 2_656 2_656
O23T K11 O8W 77.6(5) . 2_656
O19T K11 O8W 107.8(6) 2_666 2_656
O14 K11 O8W 68.6(5) 2_656 2_656
O1W K11 O4T 98.3(5) 2_656 2_656
O23T K11 O4T 80.7(5) . 2_656
O19T K11 O4T 154.3(5) 2_666 2_656
O14 K11 O4T 55.1(4) 2_656 2_656
O8W K11 O4T 66.2(5) 2_656 2_656
O1W K11 O37W 78.7(10) 2_656 2_666
O23T K11 O37W 68.4(9) . 2_666
O19T K11 O37W 84.8(10) 2_666 2_666
O14 K11 O37W 143.4(10) 2_656 2_666
O8W K11 O37W 144.8(10) 2_656 2_666
O4T K11 O37W 114.9(10) 2_656 2_666
O1W K11 O1T 85.9(5) 2_656 2_656
O23T K11 O1T 131.4(5) . 2_656
O19T K11 O1T 59.1(4) 2_666 2_656
O14 K11 O1T 52.4(4) 2_656 2_656
O8W K11 O1T 59.3(5) 2_656 2_656
O4T K11 O1T 99.5(4) 2_656 2_656
O37W K11 O1T 143.8(10) 2_666 2_656
O1W K11 W1 70.9(4) 2_656 2_656
O23T K11 W1 143.9(4) . 2_656
O19T K11 W1 74.4(3) 2_666 2_656
O14 K11 W1 27.4(3) 2_656 2_656
O8W K11 W1 66.6(4) 2_656 2_656
O4T K11 W1 80.5(3) 2_656 2_656
O37W K11 W1 147.8(9) 2_666 2_656
O1T K11 W1 26.3(3) 2_656 2_656
O1W K11 W4 79.2(4) 2_656 2_656
O23T K11 W4 106.0(4) . 2_656
O19T K11 W4 129.4(4) 2_666 2_656
O14 K11 W4 31.4(3) 2_656 2_656
O8W K11 W4 71.1(4) 2_656 2_656
O4T K11 W4 25.4(3) 2_656 2_656
O37W K11 W4 126.2(10) 2_666 2_656
O1T K11 W4 81.6(3) 2_656 2_656
W1 K11 W4 58.43(14) 2_656 2_656
O1W K11 K5 121.6(4) 2_656 2_656
O23T K11 K5 93.9(4) . 2_656
O19T K11 K5 66.8(3) 2_666 2_656
O14 K11 K5 83.1(3) 2_656 2_656
O8W K11 K5 41.8(4) 2_656 2_656
O4T K11 K5 106.6(4) 2_656 2_656
O37W K11 K5 130.4(10) 2_666 2_656
O1T K11 K5 39.0(3) 2_656 2_656
W1 K11 K5 62.73(16) 2_656 2_656
W4 K11 K5 102.9(2) 2_656 2_656
O1W K11 K19 65.1(6) 2_656 1_655
O23T K11 K19 87.2(6) . 1_655
O19T K11 K19 130.6(6) 2_666 1_655
O14 K11 K19 79.1(6) 2_656 1_655
O8W K11 K19 116.7(6) 2_656 1_655
O4T K11 K19 50.8(5) 2_656 1_655
O37W K11 K19 71.3(10) 2_666 1_655
O1T K11 K19 130.3(6) 2_656 1_655
W1 K11 K19 104.0(5) 2_656 1_655
W4 K11 K19 54.9(5) 2_656 1_655
K5 K11 K19 156.9(5) 2_656 1_655
O20T K12 O20T 180.000(2) . 2_566
O20T K12 O022 58.9(4) . .
O20T K12 O022 121.1(4) 2_566 .
O20T K12 O022 121.1(4) . 2_566
O20T K12 O022 58.9(4) 2_566 2_566
O022 K12 O022 179.999(2) . 2_566
O20T K12 O22T 111.9(4) . .
O20T K12 O22T 68.1(4) 2_566 .
O022 K12 O22T 55.8(4) . .
O022 K12 O22T 124.2(4) 2_566 .
O20T K12 O22T 68.1(4) . 2_566
O20T K12 O22T 111.9(4) 2_566 2_566
O022 K12 O22T 124.2(4) . 2_566
O022 K12 O22T 55.8(4) 2_566 2_566
O22T K12 O22T 179.997(1) . 2_566
O20T K12 W22 85.9(3) . .
O20T K12 W22 94.1(3) 2_566 .
O022 K12 W22 28.6(3) . .
O022 K12 W22 151.4(3) 2_566 .
O22T K12 W22 27.2(3) . .
O22T K12 W22 152.8(3) 2_566 .
O20T K12 W22 94.1(3) . 2_566
O20T K12 W22 85.9(3) 2_566 2_566
O022 K12 W22 151.4(3) . 2_566
O022 K12 W22 28.6(3) 2_566 2_566
O22T K12 W22 152.8(3) . 2_566
O22T K12 W22 27.2(3) 2_566 2_566
W22 K12 W22 180.0 . 2_566
O20T K12 W20 154.7(3) . 2_566
O20T K12 W20 25.3(3) 2_566 2_566
O022 K12 W20 146.5(3) . 2_566
O022 K12 W20 33.5(3) 2_566 2_566
O22T K12 W20 92.5(3) . 2_566
O22T K12 W20 87.5(3) 2_566 2_566
W22 K12 W20 119.117(18) . 2_566
W22 K12 W20 60.883(18) 2_566 2_566
O20T K12 W20 25.3(3) . .
O20T K12 W20 154.7(3) 2_566 .
O022 K12 W20 33.5(3) . .
O022 K12 W20 146.5(3) 2_566 .
O22T K12 W20 87.5(3) . .
O22T K12 W20 92.5(3) 2_566 .
W22 K12 W20 60.883(18) . .
W22 K12 W20 119.117(18) 2_566 .
W20 K12 W20 179.999(1) 2_566 .
O20T K12 K3 135.5(3) . .
O20T K12 K3 44.5(3) 2_566 .
O022 K12 K3 87.8(3) . .
O022 K12 K3 92.2(3) 2_566 .
O22T K12 K3 33.5(3) . .
O22T K12 K3 146.5(3) 2_566 .
W22 K12 K3 59.71(7) . .
W22 K12 K3 120.29(7) 2_566 .
W20 K12 K3 64.13(8) 2_566 .
W20 K12 K3 115.87(8) . .
O20T K12 K3 44.5(3) . 2_566
O20T K12 K3 135.5(3) 2_566 2_566
O022 K12 K3 92.2(3) . 2_566
O022 K12 K3 87.8(3) 2_566 2_566
O22T K12 K3 146.5(3) . 2_566
O22T K12 K3 33.5(3) 2_566 2_566
W22 K12 K3 120.29(7) . 2_566
W22 K12 K3 59.71(7) 2_566 2_566
W20 K12 K3 115.87(8) 2_566 2_566
W20 K12 K3 64.13(8) . 2_566
K3 K12 K3 180.00(8) . 2_566
O6W K13 O31W 113.8(8) . .
O6W K13 O13T 68.1(5) . .
O31W K13 O13T 64.6(7) . .
O6W K13 O6S2 80.6(5) . 1_655
O31W K13 O6S2 147.0(8) . 1_655
O13T K13 O6S2 145.1(6) . 1_655
O6W K13 O011 99.7(6) . 1_655
O31W K13 O011 69.8(7) . 1_655
O13T K13 O011 120.5(5) . 1_655
O6S2 K13 O011 78.7(4) 1_655 1_655
O6W K13 O34W 138.0(9) . .
O31W K13 O34W 108.2(10) . .
O13T K13 O34W 134.3(8) . .
O6S2 K13 O34W 63.7(7) 1_655 .
O011 K13 O34W 94.6(8) 1_655 .
O6W K13 O22W 117.5(7) . 2_647
O31W K13 O22W 80.1(7) . 2_647
O13T K13 O22W 65.3(5) . 2_647
O6S2 K13 O22W 120.9(6) 1_655 2_647
O011 K13 O22W 139.4(6) 1_655 2_647
O34W K13 O22W 69.0(8) . 2_647
O6W K13 K8 163.4(6) . 1_655
O31W K13 K8 57.9(6) . 1_655
O13T K13 K8 95.5(4) . 1_655
O6S2 K13 K8 114.3(4) 1_655 1_655
O011 K13 K8 90.8(4) 1_655 1_655
O34W K13 K8 52.7(7) . 1_655
O22W K13 K8 49.4(4) 2_647 1_655
O6W K13 W10 73.3(5) . 1_655
O31W K13 W10 72.1(6) . 1_655
O13T K13 W10 99.7(4) . 1_655
O6S2 K13 W10 85.2(4) 1_655 1_655
O011 K13 W10 28.5(2) 1_655 1_655
O34W K13 W10 121.8(7) . 1_655
O22W K13 W10 152.1(5) 2_647 1_655
K8 K13 W10 113.7(3) 1_655 1_655
O6W K13 W6 68.7(5) . 1_655
O31W K13 W6 170.9(7) . 1_655
O13T K13 W6 123.5(4) . 1_655
O6S2 K13 W6 24.0(3) 1_655 1_655
O011 K13 W6 101.3(4) 1_655 1_655
O34W K13 W6 69.8(7) . 1_655
O22W K13 W6 106.7(5) 2_647 1_655
K8 K13 W6 122.0(3) 1_655 1_655
W10 K13 W6 101.1(2) 1_655 1_655
O6W K13 W11 125.6(5) . 1_655
O31W K13 W11 71.0(6) . 1_655
O13T K13 W11 134.5(4) . 1_655
O6S2 K13 W11 76.6(3) 1_655 1_655
O011 K13 W11 27.7(2) 1_655 1_655
O34W K13 W11 68.7(7) . 1_655
O22W K13 W11 116.6(5) 2_647 1_655
K8 K13 W11 67.6(2) 1_655 1_655
W10 K13 W11 56.24(14) 1_655 1_655
W6 K13 W11 100.3(2) 1_655 1_655
O6W K13 K9 38.2(4) . 1_655
O31W K13 K9 75.8(6) . 1_655
O13T K13 K9 50.6(3) . 1_655
O6S2 K13 K9 110.9(4) 1_655 1_655
O011 K13 K9 83.2(3) 1_655 1_655
O34W K13 K9 174.5(7) . 1_655
O22W K13 K9 115.8(5) 2_647 1_655
K8 K13 K9 132.2(3) 1_655 1_655
W10 K13 K9 55.35(16) 1_655 1_655
W6 K13 K9 105.6(2) 1_655 1_655
W11 K13 K9 109.9(2) 1_655 1_655
O112 K14 O17W 148.1(7) . .
O112 K14 O31W 87.5(7) . 2_657
O17W K14 O31W 72.3(8) . 2_657
O112 K14 O15T 146.3(6) . 2_557
O17W K14 O15T 64.0(6) . 2_557
O31W K14 O15T 122.2(7) 2_657 2_557
O112 K14 O11T 68.1(5) . 2_557
O17W K14 O11T 120.8(7) . 2_557
O31W K14 O11T 64.6(7) 2_657 2_557
O15T K14 O11T 108.3(5) 2_557 2_557
O112 K14 O115 112.1(5) . 2_557
O17W K14 O115 94.4(6) . 2_557
O31W K14 O115 94.9(7) 2_657 2_557
O15T K14 O115 55.0(4) 2_557 2_557
O11T K14 O115 53.3(4) 2_557 2_557
O112 K14 O39W 90.6(12) . .
O17W K14 O39W 87.3(12) . .
O31W K14 O39W 135.6(13) 2_657 .
O15T K14 O39W 78.9(11) 2_557 .
O11T K14 O39W 151.6(12) 2_557 .
O115 K14 O39W 126.4(12) 2_557 .
O112 K14 O32W 96.1(7) . .
O17W K14 O32W 54.4(7) . .
O31W K14 O32W 71.2(8) 2_657 .
O15T K14 O32W 107.7(7) 2_557 .
O11T K14 O32W 133.1(7) 2_557 .
O115 K14 O32W 148.2(7) 2_557 .
O39W K14 O32W 64.9(12) . .
O112 K14 W11 92.0(4) . 2_557
O17W K14 W11 104.6(6) . 2_557
O31W K14 W11 72.5(6) 2_657 2_557
O15T K14 W11 83.6(4) 2_557 2_557
O11T K14 W11 25.5(3) 2_557 2_557
O115 K14 W11 29.3(3) 2_557 2_557
O39W K14 W11 151.9(11) . 2_557
O32W K14 W11 142.3(6) . 2_557
O112 K14 W15 140.7(5) . 2_557
O17W K14 W15 70.2(5) . 2_557
O31W K14 W15 105.5(7) 2_657 2_557
O15T K14 W15 25.3(3) 2_557 2_557
O11T K14 W15 84.1(4) 2_557 2_557
O115 K14 W15 31.6(3) 2_557 2_557
O39W K14 W15 103.8(11) . 2_557
O32W K14 W15 123.2(6) . 2_557
W11 K14 W15 58.80(19) 2_557 2_557
O112 K14 W11 26.2(3) . .
O17W K14 W11 174.3(6) . .
O31W K14 W11 104.3(7) 2_657 .
O15T K14 W11 121.5(5) 2_557 .
O11T K14 W11 60.2(3) 2_557 .
O115 K14 W11 90.4(4) 2_557 .
O39W K14 W11 92.3(11) . .
O32W K14 W11 120.3(6) . .
W11 K14 W11 78.3(3) 2_557 .
W15 K14 W11 115.4(3) 2_557 .
O112 K14 K8 45.3(3) . 2_557
O17W K14 K8 120.0(6) . 2_557
O31W K14 K8 47.6(6) 2_657 2_557
O15T K14 K8 146.2(5) 2_557 2_557
O11T K14 K8 38.7(3) 2_557 2_557
O115 K14 K8 91.7(4) 2_557 2_557
O39W K14 K8 132.7(11) . 2_557
O32W K14 K8 98.5(6) . 2_557
W11 K14 K8 62.8(2) 2_557 2_557
W15 K14 K8 121.1(3) 2_557 2_557
W11 K14 K8 56.7(2) . 2_557
O33W K15 O5T 74.5(10) . .
O33W K15 O9 73.3(9) . 1_455
O5T K15 O9 140.1(7) . 1_455
O33W K15 O24T 152.5(10) . 2_556
O5T K15 O24T 128.6(7) . 2_556
O9 K15 O24T 89.5(6) 1_455 2_556
O33W K15 O38W 107.3(13) . 2_556
O5T K15 O38W 72.4(10) . 2_556
O9 K15 O38W 140.4(10) 1_455 2_556
O24T K15 O38W 72.4(10) 2_556 2_556
O33W K15 O12W 117.7(10) . 1_455
O5T K15 O12W 73.5(6) . 1_455
O9 K15 O12W 101.6(6) 1_455 1_455
O24T K15 O12W 86.3(6) 2_556 1_455
O38W K15 O12W 111.8(11) 2_556 1_455
O33W K15 O27W 88.3(11) . 2_556
O5T K15 O27W 139.4(8) . 2_556
O9 K15 O27W 62.0(6) 1_455 2_556
O24T K15 O27W 64.5(7) 2_556 2_556
O38W K15 O27W 78.3(11) 2_556 2_556
O12W K15 O27W 145.2(8) 1_455 2_556
O33W K15 O24W 57.4(10) . 1_455
O5T K15 O24W 66.5(6) . 1_455
O9 K15 O24W 76.4(6) 1_455 1_455
O24T K15 O24W 140.0(7) 2_556 1_455
O38W K15 O24W 138.6(11) 2_556 1_455
O12W K15 O24W 61.1(7) 1_455 1_455
O27W K15 O24W 132.7(8) 2_556 1_455
O33W K15 O35W 132.4(12) . 2_556
O5T K15 O35W 60.6(9) . 2_556
O9 K15 O35W 154.0(10) 1_455 2_556
O24T K15 O35W 68.0(9) 2_556 2_556
O38W K15 O35W 46.4(12) 2_556 2_556
O12W K15 O35W 65.4(9) 1_455 2_556
O27W K15 O35W 115.1(10) 2_556 2_556
O24W K15 O35W 112.1(10) 1_455 2_556
O33W K15 W9 78.4(9) . 1_455
O5T K15 W9 131.7(5) . 1_455
O9 K15 W9 16.7(3) 1_455 1_455
O24T K15 W9 91.4(4) 2_556 1_455
O38W K15 W9 155.1(10) 2_556 1_455
O12W K15 W9 85.1(5) 1_455 1_455
O27W K15 W9 77.6(6) 2_556 1_455
O24W K15 W9 65.2(5) 1_455 1_455
O35W K15 W9 144.2(9) 2_556 1_455
O33W K15 W5 62.9(9) . .
O5T K15 W5 12.6(4) . .
O9 K15 W5 132.6(5) 1_455 .
O24T K15 W5 137.9(5) 2_556 .
O38W K15 W5 73.4(9) 2_556 .
O12W K15 W5 84.3(5) 1_455 .
O27W K15 W5 130.0(6) 2_556 .
O24W K15 W5 65.5(5) 1_455 .
O35W K15 W5 70.7(8) 2_556 .
W9 K15 W5 128.4(3) 1_455 .
O33W K15 K2 159.4(10) . 1_455
O5T K15 K2 91.3(5) . 1_455
O9 K15 K2 111.8(5) 1_455 1_455
O24T K15 K2 47.4(4) 2_556 1_455
O38W K15 K2 81.8(10) 2_556 1_455
O12W K15 K2 42.4(5) 1_455 1_455
O27W K15 K2 111.9(6) 2_556 1_455
O24W K15 K2 103.4(6) 1_455 1_455
O35W K15 K2 43.2(8) 2_556 1_455
W9 K15 K2 101.3(3) 1_455 1_455
W5 K15 K2 103.9(3) . 1_455
O29W K16 O7T 85.5(9) . .
O29W K16 O2T 83.0(9) . 2_547
O7T K16 O2T 150.9(8) . 2_547
O29W K16 O21W 131.1(11) . 2_547
O7T K16 O21W 143.4(10) . 2_547
O2T K16 O21W 55.0(8) 2_547 2_547
O29W K16 O23W 82.1(9) . 2_547
O7T K16 O23W 68.0(7) . 2_547
O2T K16 O23W 84.0(7) 2_547 2_547
O21W K16 O23W 113.2(10) 2_547 2_547
O29W K16 O39W 136.9(13) . .
O7T K16 O39W 67.5(11) . .
O2T K16 O39W 135.5(12) 2_547 .
O21W K16 O39W 80.6(12) 2_547 .
O23W K16 O39W 114.8(12) 2_547 .
O29W K16 W2 78.0(8) . 2_547
O7T K16 W2 131.0(6) . 2_547
O2T K16 W2 19.9(3) 2_547 2_547
O21W K16 W2 69.5(7) 2_547 2_547
O23W K16 W2 64.3(5) 2_547 2_547
O39W K16 W2 145.0(11) . 2_547
O29W K16 K7 42.6(7) . 2_647
O7T K16 K7 47.0(4) . 2_647
O2T K16 K7 110.4(6) 2_547 2_647
O21W K16 K7 164.4(8) 2_547 2_647
O23W K16 K7 55.5(5) 2_547 2_647
O39W K16 K7 113.3(11) . 2_647
W2 K16 K7 95.0(4) 2_547 2_647
O29W K16 K4 84.1(8) . .
O7T K16 K4 42.8(4) . .
O2T K16 K4 159.4(7) 2_547 .
O21W K16 K4 126.6(8) 2_547 .
O23W K16 K4 110.1(6) 2_547 .
O39W K16 K4 53.2(10) . .
W2 K16 K4 161.7(5) 2_547 .
K7 K16 K4 69.1(3) 2_647 .
O12 K17 O20W 108.5(9) . .
O12 K17 O21W 103.5(10) . .
O20W K17 O21W 24.8(8) . .
O12 K17 O9S6 117.3(7) . 1_545
O20W K17 O9S6 100.6(8) . 1_545
O21W K17 O9S6 122.6(10) . 1_545
O12 K17 O3W 107.8(8) . 1_545
O20W K17 O3W 99.9(9) . 1_545
O21W K17 O3W 78.5(9) . 1_545
O9S6 K17 O3W 120.3(8) 1_545 1_545
O12 K17 O5S6 165.7(8) . 1_545
O20W K17 O5S6 65.4(7) . 1_545
O21W K17 O5S6 76.4(8) . 1_545
O9S6 K17 O5S6 54.3(5) 1_545 1_545
O3W K17 O5S6 86.3(6) 1_545 1_545
O12 K17 O5W 93.9(7) . 1_545
O20W K17 O5W 157.0(9) . 1_545
O21W K17 O5W 145.0(10) . 1_545
O9S6 K17 O5W 72.5(6) 1_545 1_545
O3W K17 O5W 67.3(6) 1_545 1_545
O5S6 K17 O5W 94.0(6) 1_545 1_545
O12 K17 O2T 53.9(5) . .
O20W K17 O2T 61.7(7) . .
O21W K17 O2T 49.8(8) . .
O9S6 K17 O2T 147.9(8) 1_545 .
O3W K17 O2T 90.3(7) 1_545 .
O5S6 K17 O2T 125.5(7) 1_545 .
O5W K17 O2T 133.9(7) 1_545 .
O12 K17 W2 31.2(3) . .
O20W K17 W2 88.9(7) . .
O21W K17 W2 75.9(8) . .
O9S6 K17 W2 147.2(7) 1_545 .
O3W K17 W2 88.2(6) 1_545 .
O5S6 K17 W2 152.2(6) 1_545 .
O5W K17 W2 108.9(6) 1_545 .
O2T K17 W2 27.3(3) . .
O12 K17 Sb6 143.5(7) . 1_545
O20W K17 Sb6 93.6(7) . 1_545
O21W K17 Sb6 108.1(9) . 1_545
O9S6 K17 Sb6 27.5(3) 1_545 1_545
O3W K17 Sb6 96.1(6) 1_545 1_545
O5S6 K17 Sb6 32.0(3) 1_545 1_545
O5W K17 Sb6 70.1(5) 1_545 1_545
O2T K17 Sb6 155.2(6) . 1_545
W2 K17 Sb6 174.6(6) . 1_545
O12 K17 W1 25.5(3) . .
O20W K17 W1 133.3(8) . .
O21W K17 W1 128.2(9) . .
O9S6 K17 W1 101.2(6) 1_545 .
O3W K17 W1 103.8(6) 1_545 .
O5S6 K17 W1 154.6(6) 1_545 .
O5W K17 W1 69.5(5) 1_545 .
O2T K17 W1 78.4(4) . .
W2 K17 W1 52.8(2) . .
Sb6 K17 W1 122.7(5) 1_545 .
O12 K17 W19 95.2(6) . 1_545
O20W K17 W19 98.3(7) . 1_545
O21W K17 W19 123.2(9) . 1_545
O9S6 K17 W19 25.1(3) 1_545 1_545
O3W K17 W19 144.1(7) 1_545 1_545
O5S6 K17 W19 73.7(4) 1_545 1_545
O5W K17 W19 84.4(5) 1_545 1_545
O2T K17 W19 125.6(6) . 1_545
W2 K17 W19 122.8(5) . 1_545
Sb6 K17 W19 52.0(2) 1_545 1_545
W1 K17 W19 85.2(4) . 1_545
O14W K18 O20 96.9(12) . 1_645
O14W K18 O17W 121.9(14) . 2_647
O20 K18 O17W 130.8(14) 1_645 2_647
O14W K18 O20W 101.9(13) . 1_655
O20 K18 O20W 109.1(13) 1_645 1_655
O17W K18 O20W 92.2(12) 2_647 1_655
O14W K18 W20 76.7(9) . 1_645
O20 K18 W20 23.4(4) 1_645 1_645
O17W K18 W20 154.1(13) 2_647 1_645
O20W K18 W20 101.6(11) 1_655 1_645
O14W K18 K3 33.2(6) . 2_656
O20 K18 K3 74.7(8) 1_645 2_656
O17W K18 K3 121.9(11) 2_647 2_656
O20W K18 K3 132.3(12) 1_655 2_656
W20 K18 K3 62.6(5) 1_645 2_656
O14W K18 K5 31.4(6) . .
O20 K18 K5 124.1(11) 1_645 .
O17W K18 K5 90.6(9) 2_647 .
O20W K18 K5 103.6(10) 1_655 .
W20 K18 K5 107.0(8) 1_645 .
K3 K18 K5 50.0(4) 2_656 .
O14W K18 K20 99.8(10) . 1_545
O20 K18 K20 120.4(11) 1_645 1_545
O17W K18 K20 32.6(7) 2_647 1_545
O20W K18 K20 122.3(11) 1_655 1_545
W20 K18 K20 135.3(9) 1_645 1_545
K3 K18 K20 90.1(7) 2_656 1_545
K5 K18 K20 72.5(6) . 1_545
O35W K19 O26W 141.0(18) . .
O35W K19 O45 104.5(16) . 2_556
O26W K19 O45 109.3(14) . 2_556
O35W K19 O15W 109.6(16) . 2_656
O26W K19 O15W 89.8(12) . 2_656
O45 K19 O15W 89.5(11) 2_556 2_656
O35W K19 O21T 68.9(13) . .
O26W K19 O21T 72.2(11) . .
O45 K19 O21T 155.3(15) 2_556 .
O15W K19 O21T 115.2(13) 2_656 .
O35W K19 O38W 51.5(15) . .
O26W K19 O38W 113.0(16) . .
O45 K19 O38W 84.4(13) 2_556 .
O15W K19 O38W 157.1(17) 2_656 .
O21T K19 O38W 72.9(12) . .
O35W K19 W4 130.2(15) . 2_556
O26W K19 W4 86.8(10) . 2_556
O45 K19 W4 26.7(4) 2_556 2_556
O15W K19 W4 74.9(9) 2_656 2_556
O21T K19 W4 156.2(12) . 2_556
O38W K19 W4 106.6(13) . 2_556
O35W K19 W5 79.7(13) . 2_556
O26W K19 W5 135.8(13) . 2_556
O45 K19 W5 26.5(4) 2_556 2_556
O15W K19 W5 89.0(10) 2_656 2_556
O21T K19 W5 145.1(12) . 2_556
O38W K19 W5 75.9(12) . 2_556
W4 K19 W5 50.5(4) 2_556 2_556
O35W K19 K6 101.3(14) . 1_455
O26W K19 K6 46.6(8) . 1_455
O45 K19 K6 154.2(12) 2_556 1_455
O15W K19 K6 82.2(9) 2_656 1_455
O21T K19 K6 40.4(5) . 1_455
O38W K19 K6 111.9(13) . 1_455
W4 K19 K6 128.0(9) 2_556 1_455
W5 K19 K6 171.0(10) 2_556 1_455
O35W K19 K6 72.3(13) . 2_656
O26W K19 K6 113.3(12) . 2_656
O45 K19 K6 108.4(10) 2_556 2_656
O15W K19 K6 38.7(6) 2_656 2_656
O21T K19 K6 92.6(9) . 2_656
O38W K19 K6 123.6(13) . 2_656
W4 K19 K6 106.4(8) 2_556 2_656
W5 K19 K6 92.0(7) 2_556 2_656
K6 K19 K6 79.9(6) 1_455 2_656
O35W K19 K1 167.3(16) . 2_556
O26W K19 K1 37.4(7) . 2_556
O45 K19 K1 84.8(9) 2_556 2_556
O15W K19 K1 61.1(8) 2_656 2_556
O21T K19 K1 106.1(10) . 2_556
O38W K19 K1 139.6(14) . 2_556
W4 K19 K1 58.2(5) 2_556 2_556
W5 K19 K1 107.6(8) 2_556 2_556
K6 K19 K1 69.8(5) 1_455 2_556
K6 K19 K1 96.7(7) 2_656 2_556
O35W K19 K11 124.4(15) . 1_455
O26W K19 K11 63.0(9) . 1_455
O45 K19 K11 58.2(7) 2_556 1_455
O15W K19 K11 121.4(11) 2_656 1_455
O21T K19 K11 104.7(10) . 1_455
O38W K19 K11 73.4(12) . 1_455
W4 K19 K11 54.2(5) 2_556 1_455
W5 K19 K11 80.3(6) 2_556 1_455
K6 K19 K11 106.0(7) 1_455 1_455
K6 K19 K11 159.3(9) 2_656 1_455
K1 K19 K11 67.8(5) 2_556 1_455
O8S6 K20 O17W 124.6(10) . 2_657
O8S6 K20 O314 84.8(7) . .
O17W K20 O314 147.3(10) 2_657 .
O8S6 K20 O32W 119.9(10) . 2_657
O17W K20 O32W 56.2(8) 2_657 2_657
O314 K20 O32W 98.7(9) . 2_657
O8S6 K20 O10T 126.7(9) . 1_655
O17W K20 O10T 60.9(7) 2_657 1_655
O314 K20 O10T 115.7(8) . 1_655
O32W K20 O10T 105.6(9) 2_657 1_655
O8S6 K20 O31W 167.3(11) . .
O17W K20 O31W 67.7(8) 2_657 .
O314 K20 O31W 84.3(8) . .
O32W K20 O31W 68.2(9) 2_657 .
O10T K20 O31W 53.8(7) 1_655 .
O8S6 K20 O4S6 52.0(5) . .
O17W K20 O4S6 135.2(10) 2_657 .
O314 K20 O4S6 49.4(5) . .
O32W K20 O4S6 85.8(8) 2_657 .
O10T K20 O4S6 163.4(9) 1_655 .
O31W K20 O4S6 123.0(9) . .
O8S6 K20 K9 86.2(7) . 1_655
O17W K20 K9 103.6(8) 2_657 1_655
O314 K20 K9 91.2(7) . 1_655
O32W K20 K9 152.7(10) 2_657 1_655
O10T K20 K9 47.6(4) 1_655 1_655
O31W K20 K9 87.7(8) . 1_655
O4S6 K20 K9 119.2(7) . 1_655
O8S6 K20 W13 91.9(7) . .
O17W K20 W13 141.6(9) 2_657 .
O314 K20 W13 28.9(3) . .
O32W K20 W13 118.8(9) 2_657 .
O10T K20 W13 89.1(6) 1_655 .
O31W K20 W13 75.4(7) . .
O4S6 K20 W13 74.7(5) . .
K9 K20 W13 63.7(4) 1_655 .
O8S6 K20 W14 78.7(6) . .
O17W K20 W14 134.5(9) 2_657 .
O314 K20 W14 27.8(3) . .
O32W K20 W14 78.5(7) 2_657 .
O10T K20 W14 140.1(8) 1_655 .
O31W K20 W14 94.4(7) . .
O4S6 K20 W14 29.3(3) . .
K9 K20 W14 117.5(6) 1_655 .
W13 K20 W14 56.8(3) . .
O8S6 K20 W18 23.4(3) . .
O17W K20 W18 105.6(8) 2_657 .
O314 K20 W18 106.1(7) . .
O32W K20 W18 123.8(9) 2_657 .
O10T K20 W18 107.3(7) 1_655 .
O31W K20 W18 161.2(9) . .
O4S6 K20 W18 74.6(5) . .
K9 K20 W18 76.7(5) 1_655 .
W13 K20 W18 106.0(6) . .
W14 K20 W18 102.1(5) . .
O8S6 K20 K14 155.0(8) . 2_657
O17W K20 K14 35.3(5) 2_657 2_657
O314 K20 K14 112.1(7) . 2_657
O32W K20 K14 42.1(6) 2_657 2_657
O10T K20 K14 63.7(5) 1_655 2_657
O31W K20 K14 37.3(6) . 2_657
O4S6 K20 K14 125.4(7) . 2_657
K9 K20 K14 110.6(6) 1_655 2_657
W13 K20 K14 111.8(6) . 2_657
W14 K20 K14 107.3(5) . 2_657
W18 K20 K14 140.6(6) . 2_657
O11W K21 K21 160(5) . 2_657
O11W K21 O11W 166(3) . 2_657
K21 K21 O11W 6.3(14) 2_657 2_657
O11W K21 O12T 96(3) . .
K21 K21 O12T 75.9(17) 2_657 .
O11W K21 O12T 78.4(9) 2_657 .
O11W K21 O22W 59(3) . 1_565
K21 K21 O22W 138(2) 2_657 1_565
O11W K21 O22W 132.8(12) 2_657 1_565
O12T K21 O22W 136.9(11) . 1_565
O11W K21 O12T 117(3) . 2_657
K21 K21 O12T 69.7(16) 2_657 2_657
O11W K21 O12T 67.4(9) 2_657 2_657
O12T K21 O12T 145.6(10) . 2_657
O22W K21 O12T 74.2(8) 1_565 2_657
O11W K21 O214 108(3) . .
K21 K21 O214 83.0(18) 2_657 .
O11W K21 O214 79.3(9) 2_657 .
O12T K21 O214 57.5(6) . .
O22W K21 O214 94.9(9) 1_565 .
O12T K21 O214 116.6(9) 2_657 .
O11W K21 O14T 121(3) . .
K21 K21 O14T 78.9(18) 2_657 .
O11W K21 O14T 72.6(9) 2_657 .
O12T K21 O14T 107.3(9) . .
O22W K21 O14T 67.4(7) 1_565 .
O12T K21 O14T 66.5(6) 2_657 .
O214 K21 O14T 52.4(5) . .
O11W K21 O14T 90(3) . 2_657
K21 K21 O14T 69.4(17) 2_657 2_657
O11W K21 O14T 75.7(8) 2_657 2_657
O12T K21 O14T 65.6(6) . 2_657
O22W K21 O14T 139.8(11) 1_565 2_657
O12T K21 O14T 101.2(8) 2_657 2_657
O214 K21 O14T 121.2(9) . 2_657
O14T K21 O14T 148.4(10) . 2_657
O11W K21 O214 101(3) . 2_657
K21 K21 O214 65.9(16) 2_657 2_657
O11W K21 O214 69.7(8) 2_657 2_657
O12T K21 O214 111.5(9) . 2_657
O22W K21 O214 108.0(9) 1_565 2_657
O12T K21 O214 53.7(5) 2_657 2_657
O214 K21 O214 148.9(10) . 2_657
O14T K21 O214 117.5(9) . 2_657
O14T K21 O214 48.8(5) 2_657 2_657
O11W K21 K8 61(3) . 2_557
K21 K21 K8 135(2) 2_657 2_557
O11W K21 K8 130.3(11) 2_657 2_557
O12T K21 K8 83.7(7) . 2_557
O22W K21 K8 53.7(6) 1_565 2_557
O12T K21 K8 121.1(9) 2_657 2_557
O214 K21 K8 52.2(5) . 2_557
O14T K21 K8 69.2(6) . 2_557
O14T K21 K8 135.7(9) 2_657 2_557
O214 K21 K8 158.4(9) 2_657 2_557
O11W K21 W12 104(3) . .
K21 K21 W12 76.7(17) 2_657 .
O11W K21 W12 76.3(8) 2_657 .
O12T K21 W12 26.2(4) . .
O22W K21 W12 120.3(9) 1_565 .
O12T K21 W12 137.2(9) 2_657 .
O214 K21 W12 31.4(3) . .
O14T K21 W12 81.9(6) . .
O14T K21 W12 90.6(6) 2_657 .
O214 K21 W12 131.7(8) 2_657 .
K8 K21 W12 68.0(5) 2_557 .
K3 O2W K6 172.4(6) 2_566 1_455
K17 O3W K10 121.3(7) 1_565 1_565
K2 O4W K1 99.8(5) . .
K10 O5W K17 101.3(6) 1_565 1_565
K13 O6W K9 106.8(7) . 1_655
K5 O7W K3 91.5(6) . 2_656
K5 O8W K11 94.9(6) . 2_656
K6 O9W K9 106.7(6) . 1_655
K10 O10W K4 101.6(7) . 2_647
K21 O11W K21 14(3) . 2_657
K21 O11W K8 106(3) . 2_557
K21 O11W K8 117.3(11) 2_657 2_557
K2 O12W K15 92.6(7) . 1_655
K5 O14W K18 117.0(10) . .
K5 O14W K3 91.2(6) . 2_656
K18 O14W K3 113.6(10) . 2_656
K6 O15W K19 102.5(10) . 2_656
K20 O17W K18 114.6(11) 2_657 2_647
K20 O17W K14 109.9(9) 2_657 .
K18 O17W K14 133.8(11) 2_647 .
O21W O20W K17 79(2) . .
O21W O20W K18 138(2) . 1_455
K17 O20W K18 129.8(12) . 1_455
O20W O21W K17 76(2) . .
O20W O21W K16 138(3) . 2_547
K17 O21W K16 126.6(13) . 2_547
K10 O22W K8 112.5(8) . 2_547
K10 O22W K21 98.0(9) . 1_545
K8 O22W K21 70.4(7) 2_547 1_545
K10 O22W K13 157.5(9) . 2_647
K8 O22W K13 70.7(5) 2_547 2_647
K21 O22W K13 103.8(9) 1_545 2_647
O25W O24W K15 158(4) . 1_655
K19 O26W K1 107.2(11) . 2_556
K19 O26W K6 95.2(11) . 1_455
K1 O26W K6 113.9(8) 2_556 1_455
K16 O29W K7 98.5(10) . 2_647
K6 O30W K2 110.5(9) . .
K13 O31W K14 131.6(11) . 2_657
K13 O31W K8 73.9(7) . 1_655
K14 O31W K8 88.6(8) 2_657 1_655
K13 O31W K20 115.1(10) . .
K14 O31W K20 99.8(9) 2_657 .
K8 O31W K20 155.1(11) 1_655 .
K10 O32W K20 119.1(10) 2_647 2_657
K10 O32W K14 134.6(10) 2_647 .
K20 O32W K14 97.8(9) 2_657 .
K8 O34W K13 73.1(8) 1_655 .
K19 O35W K2 152.3(19) . 2_656
K19 O35W K15 119.6(17) . 2_556
K2 O35W K15 87.8(11) 2_656 2_556
K3 O37W K11 102.8(14) . 2_666
K15 O38W K19 113.5(16) 2_556 .
K14 O39W K16 132.4(19) . .

loop_
_geom_bond_atom_site_label_1
_geom_bond_atom_site_label_2
_geom_bond_distance
_geom_bond_site_symmetry_2
W1 O1T 1.723(14) .
W1 O14 1.849(14) .
W1 O12 1.908(13) .
W1 O19 1.933(12) .
W1 O13 2.002(13) .
W1 O1P1 2.371(12) .
W2 O2T 1.716(14) .
W2 O26 1.816(12) .
W2 O23 1.887(13) .
W2 O25 1.932(13) .
W2 O12 1.993(13) .
W2 O1P1 2.371(12) .
W3 O3T 1.719(14) .
W3 O38 1.817(13) .
W3 O13 1.886(12) .
W3 O37 1.925(13) .
W3 O23 1.974(12) .
W3 O1P1 2.393(13) .
W4 O4T 1.731(14) .
W4 O4S1 1.757(14) .
W4 O49 1.910(13) .
W4 O45 1.927(12) .
W4 O14 2.070(14) .
W4 O2P1 2.353(12) .
W5 O5T 1.744(15) .
W5 O5S1 1.896(12) .
W5 O56 1.906(12) .
W5 O45 1.927(12) .
W5 O25 1.930(13) .
W5 O2P1 2.396(12) .
W6 O6T 1.710(13) .
W6 O6S2 1.773(13) .
W6 O56 1.899(12) .
W6 O67 1.930(12) .
W6 O26 2.091(12) .
W6 O3P1 2.346(12) .
W7 O7T 1.752(14) .
W7 O7S2 1.889(13) .
W7 O67 1.894(12) .
W7 O78 1.909(12) .
W7 O37 1.913(13) .
W7 O3P1 2.427(12) .
W8 O8T 1.742(14) .
W8 O8 1.761(14) .
W8 O78 1.914(12) .
W8 O89 1.949(13) .
W8 O38 2.113(13) .
W8 O4P1 2.348(12) .
W9 O9 1.726(13) .
W9 O89 1.891(13) .
W9 O9S3 1.900(13) .
W9 O49 1.909(13) .
W9 O19 1.909(12) .
W9 O4P1 2.365(12) .
W10 O10T 1.719(13) .
W10 O0S1 1.855(13) .
W10 O011 1.907(12) .
W10 O0S4 1.948(13) .
W10 O015 2.004(12) .
W10 O1P2 2.276(12) .
W11 O11T 1.682(13) .
W11 O115 1.873(13) .
W11 O112 1.887(12) .
W11 O1S2 1.924(12) .
W11 O011 1.929(12) .
W11 O2P2 2.337(12) .
W12 O12T 1.741(13) .
W12 O213 1.852(11) .
W12 O2S2 1.871(13) .
W12 O214 1.974(12) .
W12 O112 1.989(12) .
W12 O2P2 2.329(12) .
W13 O13T 1.723(13) .
W13 O3S5 1.852(12) .
W13 O3S3 1.897(12) .
W13 O314 1.951(12) .
W13 O213 2.012(11) .
W13 O3P2 2.275(12) .
W14 O14T 1.722(13) .
W14 O214 1.889(12) .
W14 O314 1.893(12) .
W14 O4S6 1.921(12) .
W14 O415 1.922(12) .
W14 O4P2 2.352(12) .
W15 O15T 1.701(14) .
W15 O5S6 1.844(13) .
W15 O015 1.853(12) .
W15 O415 1.981(12) .
W15 O115 2.015(13) .
W15 O4P2 2.334(12) .
W16 O16T 1.729(13) .
W16 O6S5 1.781(13) .
W16 O621 1.896(13) .
W16 O617 1.932(12) .
W16 O624 2.101(13) .
W16 O1P3 2.350(12) .
W17 O17T 1.692(14) .
W17 O718 1.894(13) .
W17 O7S5 1.903(12) .
W17 O617 1.916(12) .
W17 O723 1.942(12) .
W17 O1P3 2.412(12) .
W18 O18T 1.717(14) .
W18 O8S6 1.790(13) .
W18 O718 1.907(13) .
W18 O819 1.935(13) .
W18 O823 2.062(13) .
W18 O2P3 2.355(12) .
W19 O19T 1.716(14) .
W19 O920 1.886(12) .
W19 O922 1.927(12) .
W19 O819 1.933(13) .
W19 O9S6 1.950(12) .
W19 O2P3 2.432(12) .
W20 O20T 1.723(15) .
W20 O20 1.748(13) .
W20 O920 1.929(12) .
W20 O021 1.940(13) .
W20 O022 2.115(13) .
W20 O3P3 2.357(13) .
W21 O21T 1.720(14) .
W21 O021 1.892(13) .
W21 O621 1.893(13) .
W21 O1S4 1.903(13) .
W21 O124 1.909(12) .
W21 O3P3 2.413(13) .
W22 O22T 1.729(14) .
W22 O022 1.824(13) .
W22 O922 1.917(13) .
W22 O224 1.920(13) .
W22 O223 1.992(13) .
W22 O4P3 2.413(13) .
W23 O23T 1.720(13) .
W23 O823 1.832(13) .
W23 O223 1.901(13) .
W23 O723 1.920(12) .
W23 O324 1.992(12) .
W23 O4P3 2.397(13) .
W24 O24T 1.737(13) .
W24 O624 1.834(13) .
W24 O324 1.916(12) .
W24 O124 1.938(12) .
W24 O224 1.974(13) .
W24 O4P3 2.373(13) .
Sb1 O14S 1.952(13) .
Sb1 O5S1 1.979(12) .
Sb1 O0S1 2.102(13) .
Sb1 O4S1 2.527(13) .
Sb2 O1S2 1.963(12) .
Sb2 O7S2 1.974(13) .
Sb2 O2S2 2.096(13) .
Sb2 O6S2 2.476(13) .
Sb3 O3S3 1.969(12) .
Sb3 O9S3 1.990(13) .
Sb3 O35S 1.998(12) .
Sb4 O0S4 1.961(12) .
Sb4 O1S4 1.968(13) .
Sb4 O14S 1.980(13) .
Sb5 O35S 1.944(13) .
Sb5 O7S5 1.971(12) .
Sb5 O3S5 2.112(12) .
Sb5 O6S5 2.386(13) .
Sb6 O9S6 1.956(13) .
Sb6 O4S6 1.961(12) .
Sb6 O5S6 2.102(13) .
Sb6 O8S6 2.434(13) .
P1 O2P1 1.533(13) .
P1 O4P1 1.547(12) .
P1 O3P1 1.550(13) .
P1 O1P1 1.574(13) .
P2 O1P2 1.525(13) .
P2 O4P2 1.536(13) .
P2 O3P2 1.540(13) .
P2 O2P2 1.558(12) .
P3 O3P3 1.520(13) .
P3 O2P3 1.525(13) .
P3 O1P3 1.526(13) .
P3 O4P3 1.558(14) .
O1T K5 2.707(15) .
O1T K11 3.341(17) 2_656
O2T K16 2.73(2) 2_547
O2T K17 3.39(2) .
O3T K10 2.703(16) .
O3T K4 3.058(15) 2_647
O3T K7 3.140(15) 2_647
O4T K1 2.724(15) .
O4T K11 3.090(17) 2_656
O5T K15 2.535(19) .
O6T K7 2.953(15) 1_455
O7T K16 2.66(2) .
O7T K4 2.943(15) .
O7T K7 3.014(15) 2_647
O8T K7 2.805(15) .
O8T K4 2.916(15) 2_647
O8T K4 3.209(15) .
O9 K15 2.619(18) 1_655
O10T K9 2.740(15) .
O10T K20 3.29(3) 1_455
O11T K8 2.706(15) .
O11T K14 3.036(19) 2_557
O011 K13 3.019(16) 1_455
O12 K17 2.73(2) .
O12T K21 2.88(3) .
O12T K21 2.98(3) 2_657
O12T K10 3.186(15) 2_647
O13T K13 2.834(17) .
O14T K10 2.643(14) 1_565
O14T K21 3.10(3) .
O14T K21 3.25(3) 2_657
O1S4 K6 2.893(14) 1_455
O14 K11 2.954(17) 2_656
O15T K14 3.000(19) 2_557
O16T K1 2.683(14) .
O16T K2 2.897(14) 2_656
O17T K6 2.726(15) .
O18T K5 3.166(16) 1_565
O18T K3 3.240(15) 2_666
O19T K11 2.886(17) 2_666
O20 K18 2.84(4) 1_465
O20T K12 2.863(15) .
O20T K3 3.303(16) 2_566
O21T K19 2.87(4) .
O21T K6 2.886(15) 1_455
O022 K12 2.894(13) .
O22T K3 2.711(15) .
O22T K12 3.037(14) .
O23T K11 2.777(16) .
O23T K3 2.928(15) 2_666
O24T K15 2.645(18) 2_556
O24T K2 3.084(14) 2_656
O3S5 K9 2.742(14) 1_655
O37 K7 3.104(14) 2_647
O38 K4 2.844(14) 2_647
O45 K19 2.77(4) 2_556
O4S6 K20 3.35(3) .
O5S6 K17 3.22(2) 1_565
O6S2 K13 2.851(17) 1_455
O7S5 K9 2.975(14) 1_655
O78 K4 2.885(14) .
O8S6 K20 2.81(3) .
O9S6 K17 2.81(2) 1_565
O112 K14 2.865(18) .
O112 K8 3.058(14) 2_557
O115 K14 3.082(18) 2_557
O115 K8 3.089(14) 2_557
O214 K8 2.855(14) 2_557
O214 K21 3.07(3) .
O214 K21 3.34(3) 2_657
O314 K20 3.00(3) .
O324 K1 2.961(13) 2_656
O415 K8 2.848(14) 2_557
O617 K2 2.844(13) .
O617 K1 2.981(13) 2_656
O624 K2 3.013(14) 2_656
O624 K1 3.085(14) 2_656
O718 K9 3.423(15) 1_655
O723 K1 2.799(13) 2_656
O819 K5 2.788(14) 1_565
O823 K3 3.005(14) 2_666
K1 O723 2.799(13) 2_656
K1 O4W 2.821(17) .
K1 O26W 2.85(3) 2_556
K1 O324 2.961(13) 2_656
K1 O617 2.981(13) 2_656
K1 O624 3.085(14) 2_656
K2 O4W 2.764(17) .
K2 O12W 2.82(2) .
K2 O35W 2.86(4) 2_656
K2 O16T 2.897(14) 2_656
K2 O624 3.012(14) 2_656
K2 O24T 3.084(14) 2_656
K2 O30W 3.12(3) .
K3 O2W 2.809(18) 2_566
K3 O14W 2.83(2) 2_656
K3 O7W 2.86(2) 2_656
K3 O37W 2.91(5) .
K3 O23T 2.928(15) 2_666
K3 O823 3.005(14) 2_666
K3 O18T 3.239(15) 2_666
K3 O20T 3.303(16) 2_566
K4 O10W 2.74(2) 2_647
K4 O38 2.845(14) 2_647
K4 O8T 2.916(15) 2_647
K4 O3T 3.058(15) 2_647
K5 O36W 2.72(4) 2_656
K5 O7W 2.76(2) .
K5 O819 2.788(14) 1_545
K5 O28W 2.79(3) .
K5 O14W 2.81(2) .
K5 O8W 2.88(2) .
K5 O18T 3.166(16) 1_545
K6 O15W 2.84(2) .
K6 O9W 2.842(19) .
K6 O21T 2.886(15) 1_655
K6 O30W 2.89(3) .
K6 O1S4 2.893(14) 1_655
K6 O26W 3.21(3) 1_655
K6 O2W 3.224(18) 1_655
K7 O29W 2.82(3) 2_647
K7 O19W 2.89(2) .
K7 O6T 2.953(15) 1_655
K7 O16W 2.97(2) 1_655
K7 O7T 3.014(15) 2_647
K7 O37 3.104(14) 2_647
K7 O3T 3.140(15) 2_647
K8 O415 2.848(14) 2_557
K8 O214 2.855(14) 2_557
K8 O22W 2.90(2) 2_547
K8 O34W 2.99(4) 1_455
K8 O112 3.058(14) 2_557
K8 O11W 3.07(3) 2_557
K8 O115 3.089(14) 2_557
K8 O31W 3.17(3) 1_455
K9 O3S5 2.742(14) 1_455
K9 O13W 2.80(2) .
K9 O9W 2.94(2) 1_455
K9 O6W 2.95(2) 1_455
K9 O7S5 2.975(14) 1_455
K9 O718 3.423(15) 1_455
K10 O14T 2.643(14) 1_545
K10 O10W 2.69(2) .
K10 O22W 2.78(2) .
K10 O3W 2.930(19) 1_545
K10 O32W 2.99(3) 2_647
K10 O5W 3.16(2) 1_545
K10 O12T 3.186(15) 2_647
K11 O1W 2.750(18) 2_656
K11 O19T 2.886(17) 2_666
K11 O14 2.954(17) 2_656
K11 O8W 2.96(2) 2_656
K11 O4T 3.090(17) 2_656
K11 O37W 3.11(5) 2_666
K11 O1T 3.341(17) 2_656
K12 O20T 2.863(15) 2_566
K12 O022 2.894(13) 2_566
K12 O22T 3.037(14) 2_566
K13 O6W 2.73(2) .
K13 O31W 2.80(3) .
K13 O6S2 2.851(17) 1_655
K13 O011 3.019(16) 1_655
K13 O34W 3.06(4) .
K13 O22W 3.30(2) 2_647
K14 O17W 2.97(3) .
K14 O31W 2.97(3) 2_657
K14 O15T 3.000(19) 2_557
K14 O11T 3.036(19) 2_557
K14 O115 3.082(18) 2_557
K14 O39W 3.14(6) .
K14 O32W 3.27(3) .
K15 O33W 2.12(3) .
K15 O9 2.619(18) 1_455
K15 O24T 2.645(18) 2_556
K15 O38W 2.92(5) 2_556
K15 O12W 2.96(2) 1_455
K15 O27W 3.10(3) 2_556
K15 O24W 3.15(3) 1_455
K15 O35W 3.16(4) 2_556
K16 O29W 2.61(3) .
K16 O2T 2.73(2) 2_547
K16 O21W 3.00(4) 2_547
K16 O23W 3.01(3) 2_547
K16 O39W 3.37(6) .
K17 O20W 2.76(3) .
K17 O21W 2.78(4) .
K17 O9S6 2.81(2) 1_545
K17 O3W 2.83(3) 1_545
K17 O5S6 3.22(2) 1_545
K17 O5W 3.34(3) 1_545
K18 O14W 2.82(4) .
K18 O20 2.84(4) 1_645
K18 O17W 2.94(4) 2_647
K18 O20W 2.99(4) 1_655
K19 O35W 2.51(5) .
K19 O26W 2.72(4) .
K19 O45 2.77(4) 2_556
K19 O15W 2.85(4) 2_656
K19 O38W 2.95(6) .
K20 O17W 2.93(3) 2_657
K20 O32W 3.14(4) 2_657
K20 O10T 3.29(3) 1_655
K20 O31W 3.34(4) .
K21 O11W 0.80(3) .
K21 O11W 2.50(5) 2_657
K21 O22W 2.97(4) 1_565
K21 O12T 2.98(3) 2_657
K21 O14T 3.25(3) 2_657
K21 O214 3.34(3) 2_657
O1W K11 2.750(17) 2_656
O2W K3 2.809(17) 2_566
O2W K6 3.224(18) 1_455
O3W K17 2.83(3) 1_565
O3W K10 2.929(19) 1_565
O5W K10 3.16(2) 1_565
O5W K17 3.34(3) 1_565
O6W K9 2.95(2) 1_655
O7W K3 2.86(2) 2_656
O8W K11 2.96(2) 2_656
O9W K9 2.94(2) 1_655
O10W K4 2.74(2) 2_647
O11W K21 2.50(5) 2_657
O11W K8 3.07(3) 2_557
O12W K15 2.96(2) 1_655
O14W K3 2.83(2) 2_656
O15W K19 2.85(4) 2_656
O16W K7 2.97(2) 1_455
O17W K20 2.93(3) 2_657
O17W K18 2.94(4) 2_647
O20W O21W 1.19(4) .
O20W K18 2.99(4) 1_455
O21W K16 3.00(4) 2_547
O22W K8 2.90(2) 2_547
O22W K21 2.97(4) 1_545
O22W K13 3.30(2) 2_647
O23W K16 3.01(3) 2_547
O24W O25W 0.84(4) .
O24W K15 3.15(3) 1_655
O26W K1 2.85(3) 2_556
O26W K6 3.21(3) 1_455
O27W K15 3.10(3) 2_556
O29W K7 2.82(3) 2_647
O31W K14 2.97(3) 2_657
O31W K8 3.17(3) 1_655
O32W K10 2.99(3) 2_647
O32W K20 3.14(4) 2_657
O34W K8 2.99(4) 1_655
O35W K2 2.86(4) 2_656
O35W K15 3.16(4) 2_556
O36W K5 2.73(4) 2_656
O37W K11 3.11(5) 2_666
O38W K15 2.92(5) 2_556
